data_1552178
loop_
_publ_author_name
'Kato, Kenta'
'Lin, Hsing-An'
'Kuwayama, Motonobu'
'Nagase, Mai'
'Segawa, Yasutomo'
'Scott, Lawrence T.'
'Itami, Kenichiro'

_publ_section_title
;
 Two-step synthesis of a red-emissive warped nanographene derivative via a
 ten-fold C-H borylation
;
_journal_name_full 'Chemical Science'
_journal_paper_doi 10.1039/C9SC03061A
_journal_year 2019
_chemical_formula_sum 'C146 H155 B10 O21.5'
_chemical_formula_weight 2361.79
_space_group_crystal_system triclinic
_space_group_IT_number 2
_space_group_name_Hall '-P 1'
_space_group_name_H-M_alt 'P -1'
_symmetry_cell_setting triclinic
_symmetry_space_group_name_Hall '-P 1'
_symmetry_space_group_name_H-M 'P -1'
_atom_sites_solution_hydrogens geom
_audit_creation_method SHELXL-2014/7
_audit_update_record
;
2019-01-23 deposited with the CCDC.    2019-08-09 downloaded from the CCDC.
;
_cell_angle_alpha 112.264(4)
_cell_angle_beta 93.732(3)
_cell_angle_gamma 109.808(4)
_cell_formula_units_Z 2
_cell_length_a 17.1883(7)
_cell_length_b 19.8237(8)
_cell_length_c 25.0041(10)
_cell_measurement_reflns_used 6719
_cell_measurement_temperature 123(2)
_cell_measurement_theta_max 20.7450
_cell_measurement_theta_min 2.1680
_cell_volume 7232.7(6)
_computing_cell_refinement 'CrysAlisPro 1.171.38.41 (Rigaku OD, 2015)'
_computing_data_collection 'CrysAlisPro 1.171.38.41 (Rigaku OD, 2015)'
_computing_data_reduction 'CrysAlisPro 1.171.38.41 (Rigaku OD, 2015)'
_computing_molecular_graphics 'Yadokari-XG 2009 (Wakita Nemoto et al., 2009)'
_computing_publication_material 'Yadokari-XG 2009 (Wakita,Nemoto et al., 2009)'
_computing_structure_refinement 'SHELXL-2014/7 (Sheldrick, 2014)'
_computing_structure_solution SIR-97
_diffrn_ambient_temperature 123(2)
_diffrn_measured_fraction_theta_full 0.998
_diffrn_measured_fraction_theta_max 0.998
_diffrn_measurement_device_type 'dtrek-CrysAlisPro-abstract goniometer imported rigaku-d*trek images'
_diffrn_measurement_method '\w scans'
_diffrn_radiation_monochromator graphite
_diffrn_radiation_type MoK\a
_diffrn_radiation_wavelength 0.71073
_diffrn_reflns_av_R_equivalents 0.2479
_diffrn_reflns_av_unetI/netI 0.2916
_diffrn_reflns_Laue_measured_fraction_full 0.998
_diffrn_reflns_Laue_measured_fraction_max 0.998
_diffrn_reflns_limit_h_max 20
_diffrn_reflns_limit_h_min -20
_diffrn_reflns_limit_k_max 23
_diffrn_reflns_limit_k_min -23
_diffrn_reflns_limit_l_max 29
_diffrn_reflns_limit_l_min -29
_diffrn_reflns_number 105367
_diffrn_reflns_point_group_measured_fraction_full 0.998
_diffrn_reflns_point_group_measured_fraction_max 0.998
_diffrn_reflns_theta_full 25.000
_diffrn_reflns_theta_max 25.000
_diffrn_reflns_theta_min 1.790
_diffrn_source 'fine-focus sealed X-ray tube'
_exptl_absorpt_coefficient_mu 0.070
_exptl_absorpt_correction_T_max 1.00000
_exptl_absorpt_correction_T_min 0.44118
_exptl_absorpt_correction_type multi-scan
_exptl_absorpt_process_details
;
CrysAlisPro 1.171.38.41 (Rigaku Oxford Diffraction, 2015)
Empirical absorption correction using spherical harmonics,
 implemented in SCALE3 ABSPACK scaling algorithm.
;
_exptl_crystal_colour colorless
_exptl_crystal_density_diffrn 1.084
_exptl_crystal_description Block
_exptl_crystal_F_000 2506
_exptl_crystal_size_max 0.100
_exptl_crystal_size_mid 0.010
_exptl_crystal_size_min 0.010
_refine_diff_density_max 1.460
_refine_diff_density_min -0.685
_refine_diff_density_rms 0.126
_refine_ls_extinction_method none
_refine_ls_goodness_of_fit_ref 1.064
_refine_ls_matrix_type full
_refine_ls_number_parameters 1653
_refine_ls_number_reflns 25435
_refine_ls_number_restraints 279
_refine_ls_restrained_S_all 1.074
_refine_ls_R_factor_all 0.3042
_refine_ls_R_factor_gt 0.1266
_refine_ls_shift/su_max 0.000
_refine_ls_shift/su_mean 0.000
_refine_ls_structure_factor_coef Fsqd
_refine_ls_weighting_details 'w=1/[\s^2^(Fo^2^)+(0.2000P)^2^] where P=(Fo^2^+2Fc^2^)/3'
_refine_ls_weighting_scheme calc
_refine_ls_wR_factor_gt 0.3072
_refine_ls_wR_factor_ref 0.4142
_reflns_Friedel_coverage 0.000
_reflns_number_gt 9046
_reflns_number_total 25435
_reflns_threshold_expression 'I > 2\s(I)'
_cod_data_source_file c9sc03061a2.cif
_cod_data_source_block 1
_cod_original_cell_volume 7232.6(6)
_cod_original_formula_sum 'C146 H155 B10 O21.50'
_cod_database_code 1552178
_shelx_shelxl_version_number 2014/7
_shelx_space_group_comment
;
The symmetry employed for this shelxl refinement is uniquely defined
by the following loop, which should always be used as a source of
symmetry information in preference to the above space-group names.
They are only intended as comments.
;
_shelx_estimated_absorpt_t_min 0.993
_shelx_estimated_absorpt_t_max 0.999

loop_
_space_group_symop_operation_xyz
'x, y, z'
'-x, -y, -z'

loop_
_atom_site_label
_atom_site_type_symbol
_atom_site_fract_x
_atom_site_fract_y
_atom_site_fract_z
_atom_site_U_iso_or_equiv
_atom_site_adp_type
_atom_site_occupancy
_atom_site_site_symmetry_order
_atom_site_calc_flag
_atom_site_refinement_flags_posn
_atom_site_refinement_flags_adp
_atom_site_refinement_flags_occupancy
_atom_site_disorder_assembly
_atom_site_disorder_group
C1 C 0.8283(5) 0.4846(4) 0.2922(3) 0.0281(19) Uani 1 1 d . . . . .
C2 C 0.8641(5) 0.5611(4) 0.3411(3) 0.0266(18) Uani 1 1 d . . . . .
C3 C 0.7953(5) 0.5844(4) 0.3555(3) 0.0266(18) Uani 1 1 d . . . . .
C4 C 0.7194(5) 0.5185(4) 0.3226(3) 0.0256(18) Uani 1 1 d . . . . .
C5 C 0.7393(5) 0.4577(4) 0.2825(3) 0.0285(19) Uani 1 1 d . . . . .
C6 C 0.8703(5) 0.4545(4) 0.2509(3) 0.0287(19) Uani 1 1 d . . . . .
C7 C 0.9629(5) 0.4938(4) 0.2766(3) 0.0292(19) Uani 1 1 d . . . . .
C8 C 1.0004(5) 0.5656(4) 0.3289(3) 0.0277(19) Uani 1 1 d . . . . .
C9 C 0.9473(5) 0.6104(4) 0.3571(3) 0.0250(18) Uani 1 1 d . . . . .
C10 C 0.9640(5) 0.6921(4) 0.3969(3) 0.0301(19) Uani 1 1 d . . . . .
C11 C 0.8939(5) 0.7185(4) 0.4052(3) 0.0254(18) Uani 1 1 d . . . . .
C12 C 0.8032(5) 0.6619(4) 0.3803(3) 0.0250(18) Uani 1 1 d . . . . .
C13 C 0.7216(5) 0.6691(4) 0.3689(3) 0.0275(18) Uani 1 1 d . . . . .
C14 C 0.6418(5) 0.5995(4) 0.3411(3) 0.0238(18) Uani 1 1 d . . . . .
C15 C 0.6408(5) 0.5215(4) 0.3159(3) 0.0264(18) Uani 1 1 d . . . . .
C16 C 0.5756(5) 0.4436(4) 0.2771(3) 0.0303(19) Uani 1 1 d . . . . .
C17 C 0.5955(5) 0.3849(4) 0.2347(3) 0.0274(19) Uani 1 1 d . . . . .
C18 C 0.6857(5) 0.3988(5) 0.2318(3) 0.033(2) Uani 1 1 d . . . . .
C19 C 0.7258(5) 0.3684(4) 0.1843(3) 0.032(2) Uani 1 1 d . . . . .
C20 C 0.8164(5) 0.3971(4) 0.1935(3) 0.032(2) Uani 1 1 d . . . . .
C21 C 0.8528(5) 0.3790(4) 0.1416(3) 0.0306(19) Uani 1 1 d . . . . .
C22 C 0.8055(5) 0.3599(4) 0.0859(4) 0.034(2) Uani 1 1 d . . . . .
C23 C 0.8466(5) 0.3558(4) 0.0377(4) 0.035(2) Uani 1 1 d . . . . .
H1 H 0.8152 0.3453 0.0007 0.042 Uiso 1 1 calc R U . . .
C24 C 0.9301(5) 0.3665(4) 0.0432(3) 0.036(2) Uani 1 1 d . . . . .
C25 C 0.9722(5) 0.3767(5) 0.0969(4) 0.037(2) Uani 1 1 d . . . . .
H2 H 1.0287 0.3796 0.1006 0.044 Uiso 1 1 calc R U . . .
C26 C 0.9356(5) 0.3826(4) 0.1450(3) 0.033(2) Uani 1 1 d . . . . .
C27 C 0.9873(5) 0.3834(4) 0.1957(4) 0.036(2) Uani 1 1 d . . . . .
C28 C 1.0215(6) 0.3275(5) 0.1824(4) 0.044(2) Uani 1 1 d . . . . .
H3 H 1.0044 0.2868 0.1432 0.053 Uiso 1 1 calc R U . . .
C29 C 1.0795(6) 0.3276(5) 0.2233(4) 0.041(2) Uani 1 1 d . . . . .
C30 C 1.1118(5) 0.3931(5) 0.2792(4) 0.038(2) Uani 1 1 d . . . . .
H4 H 1.1552 0.3966 0.3069 0.045 Uiso 1 1 calc R U . . .
C31 C 1.0805(5) 0.4531(4) 0.2946(3) 0.0305(19) Uani 1 1 d . . . . .
C32 C 1.0117(5) 0.4448(4) 0.2546(3) 0.033(2) Uani 1 1 d . . . . .
C33 C 1.0850(5) 0.5850(4) 0.3607(3) 0.0249(18) Uani 1 1 d . . . . .
C34 C 1.1169(5) 0.5254(4) 0.3496(3) 0.0291(19) Uani 1 1 d . . . . .
C35 C 1.1864(5) 0.5374(5) 0.3908(3) 0.034(2) Uani 1 1 d . . . . .
H5 H 1.2060 0.4960 0.3840 0.041 Uiso 1 1 calc R U . . .
C36 C 1.2259(5) 0.6077(4) 0.4403(3) 0.0293(19) Uani 1 1 d . . . . .
C37 C 1.1998(5) 0.6698(5) 0.4463(3) 0.031(2) Uani 1 1 d . . . . .
H6 H 1.2293 0.7199 0.4791 0.038 Uiso 1 1 calc R U . . .
C38 C 1.1337(5) 0.6609(5) 0.4070(3) 0.031(2) Uani 1 1 d . . . . .
C39 C 1.1258(5) 0.7367(4) 0.4149(3) 0.0291(19) Uani 1 1 d . . . . .
C40 C 1.2009(5) 0.7990(4) 0.4253(3) 0.032(2) Uani 1 1 d . . . . .
H7 H 1.2484 0.7875 0.4143 0.038 Uiso 1 1 calc R U . . .
C41 C 1.2107(5) 0.8783(4) 0.4512(4) 0.034(2) Uani 1 1 d . . . . .
C42 C 1.1431(5) 0.8925(5) 0.4727(3) 0.035(2) Uani 1 1 d . . . . .
H8 H 1.1502 0.9454 0.4965 0.042 Uiso 1 1 calc R U . . .
C43 C 1.0639(5) 0.8302(4) 0.4602(3) 0.0286(19) Uani 1 1 d . . . . .
C44 C 1.0500(5) 0.7514(4) 0.4232(3) 0.0249(18) Uani 1 1 d . . . . .
C45 C 0.9130(5) 0.8001(4) 0.4472(3) 0.0256(18) Uani 1 1 d . . . . .
C46 C 0.9946(5) 0.8495(4) 0.4809(3) 0.0242(18) Uani 1 1 d . . . . .
C47 C 1.0095(5) 0.9177(4) 0.5332(3) 0.0274(18) Uani 1 1 d . . . . .
H9 H 1.0652 0.9473 0.5574 0.033 Uiso 1 1 calc R U . . .
C48 C 0.9459(5) 0.9424(4) 0.5501(3) 0.0249(18) Uani 1 1 d . . . . .
C49 C 0.8684(5) 0.9028(4) 0.5076(3) 0.0292(19) Uani 1 1 d . . . . .
H10 H 0.8257 0.9235 0.5144 0.035 Uiso 1 1 calc R U . . .
C50 C 0.8521(5) 0.8348(4) 0.4561(3) 0.0259(18) Uani 1 1 d . . . . .
C51 C 0.7864(5) 0.8186(5) 0.4069(3) 0.0298(19) Uani 1 1 d . . . . .
C52 C 0.7907(5) 0.8839(4) 0.3971(3) 0.0301(19) Uani 1 1 d . . . . .
H11 H 0.8366 0.9332 0.4203 0.036 Uiso 1 1 calc R U . . .
C53 C 0.7313(5) 0.8808(5) 0.3550(4) 0.036(2) Uani 1 1 d . . . . .
C54 C 0.6606(5) 0.8100(5) 0.3268(4) 0.038(2) Uani 1 1 d . . . . .
H12 H 0.6167 0.8065 0.2995 0.046 Uiso 1 1 calc R U . . .
C55 C 0.6520(5) 0.7439(4) 0.3373(3) 0.0310(19) Uani 1 1 d . . . . .
C56 C 0.7196(5) 0.7432(4) 0.3730(3) 0.0278(19) Uani 1 1 d . . . . .
C57 C 0.5643(5) 0.6089(4) 0.3263(3) 0.0260(18) Uani 1 1 d . . . . .
C58 C 0.5700(5) 0.6781(4) 0.3189(3) 0.0303(19) Uani 1 1 d . . . . .
C59 C 0.4978(5) 0.6840(5) 0.2966(3) 0.035(2) Uani 1 1 d . . . . .
H13 H 0.5037 0.7288 0.2890 0.042 Uiso 1 1 calc R U . . .
C60 C 0.4170(5) 0.6266(5) 0.2849(3) 0.036(2) Uani 1 1 d . . . . .
C61 C 0.4103(5) 0.5613(5) 0.2963(3) 0.033(2) Uani 1 1 d . . . . .
H14 H 0.3555 0.5225 0.2900 0.040 Uiso 1 1 calc R U . . .
C62 C 0.4804(5) 0.5511(4) 0.3163(3) 0.0297(19) Uani 1 1 d . . . . .
C63 C 0.4589(4) 0.4749(4) 0.3234(3) 0.0250(18) Uani 1 1 d . . . . .
C64 C 0.3933(5) 0.4527(5) 0.3491(3) 0.031(2) Uani 1 1 d . . . . .
H15 H 0.3718 0.4907 0.3708 0.038 Uiso 1 1 calc R U . . .
C65 C 0.3564(5) 0.3749(4) 0.3444(3) 0.0292(19) Uani 1 1 d . . . . .
C66 C 0.3834(5) 0.3189(4) 0.3078(3) 0.0307(19) Uani 1 1 d . . . . .
H16 H 0.3555 0.2653 0.3014 0.037 Uiso 1 1 calc R U . . .
C67 C 0.4501(5) 0.3381(4) 0.2797(3) 0.0288(19) Uani 1 1 d . . . . .
C68 C 0.4926(5) 0.4185(4) 0.2914(3) 0.0250(18) Uani 1 1 d . . . . .
C69 C 0.5336(5) 0.3043(4) 0.2052(3) 0.0312(19) Uani 1 1 d . . . . .
C70 C 0.4696(5) 0.2792(4) 0.2341(3) 0.0297(19) Uani 1 1 d . . . . .
C71 C 0.4221(5) 0.1966(4) 0.2120(4) 0.034(2) Uani 1 1 d . . . . .
H17 H 0.3818 0.1777 0.2326 0.041 Uiso 1 1 calc R U . . .
C72 C 0.4324(5) 0.1428(4) 0.1617(4) 0.038(2) Uani 1 1 d . . . . .
C73 C 0.4883(5) 0.1711(5) 0.1303(4) 0.038(2) Uani 1 1 d . . . . .
H18 H 0.4913 0.1345 0.0935 0.045 Uiso 1 1 calc R U . . .
C74 C 0.5403(5) 0.2512(4) 0.1507(3) 0.0295(19) Uani 1 1 d . . . . .
C75 C 0.5860(5) 0.2795(4) 0.1106(3) 0.0303(19) Uani 1 1 d . . . . .
C76 C 0.5386(5) 0.2559(4) 0.0550(4) 0.036(2) Uani 1 1 d . . . . .
H19 H 0.4797 0.2242 0.0460 0.043 Uiso 1 1 calc R U . . .
C77 C 0.5727(5) 0.2762(4) 0.0111(4) 0.037(2) Uani 1 1 d . . . . .
C78 C 0.6605(5) 0.3141(5) 0.0224(4) 0.037(2) Uani 1 1 d . . . . .
H20 H 0.6860 0.3267 -0.0070 0.044 Uiso 1 1 calc R U . . .
C79 C 0.7127(5) 0.3341(4) 0.0772(4) 0.033(2) Uani 1 1 d . . . . .
C80 C 0.6739(5) 0.3252(4) 0.1235(3) 0.0276(19) Uani 1 1 d . . . . .
B1 B 0.9827(7) 0.3690(6) -0.0054(4) 0.040(3) Uani 1 1 d . . . . .
O1 O 0.9602(4) 0.3781(4) -0.0550(2) 0.0532(17) Uani 1 1 d . . . . .
C81 C 1.0242(5) 0.3685(5) -0.0887(4) 0.042(2) Uani 1 1 d . . . . .
C82 C 1.1007(6) 0.3848(6) -0.0435(4) 0.054(3) Uani 1 1 d . . . . .
O2 O 1.0593(4) 0.3652(4) 0.0017(2) 0.0482(16) Uani 1 1 d . . . . .
C83 C 1.0428(7) 0.4252(6) -0.1194(5) 0.069(3) Uani 1 1 d . . . . .
H21 H 0.9920 0.4101 -0.1486 0.104 Uiso 1 1 calc R U . . .
H22 H 1.0895 0.4217 -0.1394 0.104 Uiso 1 1 calc R U . . .
H23 H 1.0588 0.4798 -0.0896 0.104 Uiso 1 1 calc R U . . .
C84 C 0.9857(6) 0.2866(6) -0.1372(4) 0.066(3) Uani 1 1 d . . . . .
H24 H 0.9838 0.2484 -0.1209 0.098 Uiso 1 1 calc R U . . .
H25 H 1.0201 0.2818 -0.1672 0.098 Uiso 1 1 calc R U . . .
H26 H 0.9280 0.2758 -0.1555 0.098 Uiso 1 1 calc R U . . .
C85 C 1.1578(6) 0.4741(6) -0.0115(5) 0.075(3) Uani 1 1 d . . . . .
H27 H 1.1226 0.5044 0.0021 0.112 Uiso 1 1 calc R U . . .
H28 H 1.1886 0.4907 -0.0389 0.112 Uiso 1 1 calc R U . . .
H29 H 1.1984 0.4838 0.0227 0.112 Uiso 1 1 calc R U . . .
C86 C 1.1523(7) 0.3381(8) -0.0651(5) 0.088(4) Uani 1 1 d . . . . .
H30 H 1.1999 0.3545 -0.0329 0.132 Uiso 1 1 calc R U . . .
H31 H 1.1740 0.3472 -0.0981 0.132 Uiso 1 1 calc R U . . .
H32 H 1.1172 0.2817 -0.0786 0.132 Uiso 1 1 calc R U . . .
B2 B 1.1004(7) 0.2531(6) 0.2052(5) 0.048(3) Uani 1 1 d . . . . .
O3 O 1.0716(6) 0.1965(5) 0.1485(3) 0.106(3) Uani 1 1 d . U . . .
C87 C 1.1145(8) 0.1414(7) 0.1429(5) 0.123(4) Uani 1 1 d D U . . .
C88 C 1.1213(7) 0.1465(7) 0.2043(5) 0.105(4) Uani 1 1 d D U . . .
O4 O 1.1425(4) 0.2329(3) 0.2399(3) 0.066(2) Uani 1 1 d . U . . .
C89 C 1.0606(7) 0.0648(6) 0.0893(5) 0.099(4) Uani 1 1 d D U . . .
H33 H 1.0862 0.0260 0.0835 0.148 Uiso 1 1 calc R U . . .
H34 H 1.0034 0.0438 0.0957 0.148 Uiso 1 1 calc R U . . .
H35 H 1.0575 0.0752 0.0541 0.148 Uiso 1 1 calc R U . . .
C90 C 1.2109(7) 0.1716(8) 0.1445(7) 0.126(5) Uani 1 1 d D U . . .
H36 H 1.2308 0.1295 0.1403 0.189 Uiso 1 1 calc R U . . .
H37 H 1.2211 0.1868 0.1117 0.189 Uiso 1 1 calc R U . . .
H38 H 1.2415 0.2178 0.1822 0.189 Uiso 1 1 calc R U . . .
C91 C 1.0274(8) 0.0928(8) 0.2000(7) 0.133(5) Uani 1 1 d D U . . .
H39 H 1.0223 0.0906 0.2382 0.200 Uiso 1 1 calc R U . . .
H40 H 0.9889 0.1151 0.1900 0.200 Uiso 1 1 calc R U . . .
H41 H 1.0127 0.0391 0.1691 0.200 Uiso 1 1 calc R U . . .
C92 C 1.1831(6) 0.1239(6) 0.2312(5) 0.072(3) Uani 1 1 d D U . . .
H42 H 1.1769 0.1318 0.2715 0.108 Uiso 1 1 calc R U . . .
H43 H 1.1718 0.0680 0.2072 0.108 Uiso 1 1 calc R U . . .
H44 H 1.2410 0.1570 0.2324 0.108 Uiso 1 1 calc R U . . .
B3 B 1.2994(6) 0.6212(5) 0.4881(4) 0.037(3) Uani 1 1 d . . . . .
O5 O 1.3369(3) 0.5692(3) 0.4825(2) 0.0389(14) Uani 1 1 d . . . . .
C93 C 1.4115(5) 0.6088(5) 0.5325(4) 0.037(2) Uani 1 1 d . . . . .
C94 C 1.3885(5) 0.6737(5) 0.5793(4) 0.040(2) Uani 1 1 d . . . . .
O6 O 1.3326(4) 0.6880(3) 0.5417(2) 0.0433(15) Uani 1 1 d . . . . .
C95 C 1.4865(5) 0.6418(5) 0.5083(4) 0.047(2) Uani 1 1 d . . . . .
H45 H 1.4916 0.5985 0.4749 0.070 Uiso 1 1 calc R U . . .
H46 H 1.5384 0.6688 0.5395 0.070 Uiso 1 1 calc R U . . .
H47 H 1.4780 0.6797 0.4947 0.070 Uiso 1 1 calc R U . . .
C96 C 1.4208(6) 0.5470(5) 0.5508(4) 0.051(2) Uani 1 1 d . . . . .
H48 H 1.3672 0.5186 0.5587 0.076 Uiso 1 1 calc R U . . .
H49 H 1.4658 0.5729 0.5868 0.076 Uiso 1 1 calc R U . . .
H50 H 1.4355 0.5093 0.5189 0.076 Uiso 1 1 calc R U . . .
C97 C 1.3371(6) 0.6444(6) 0.6186(4) 0.055(3) Uani 1 1 d . . . . .
H51 H 1.3184 0.6852 0.6434 0.083 Uiso 1 1 calc R U . . .
H52 H 1.3721 0.6333 0.6440 0.083 Uiso 1 1 calc R U . . .
H53 H 1.2874 0.5959 0.5940 0.083 Uiso 1 1 calc R U . . .
C98 C 1.4640(6) 0.7506(5) 0.6161(4) 0.056(3) Uani 1 1 d . . . . .
H54 H 1.4895 0.7743 0.5902 0.084 Uiso 1 1 calc R U . . .
H55 H 1.5061 0.7399 0.6363 0.084 Uiso 1 1 calc R U . . .
H56 H 1.4453 0.7874 0.6455 0.084 Uiso 1 1 calc R U . . .
B4 B 1.2893(6) 0.9517(6) 0.4567(5) 0.041(3) Uani 1 1 d . . . . .
O7 O 1.3542(4) 0.9472(3) 0.4294(3) 0.0594(19) Uani 1 1 d . . . . .
C99 C 1.3979(6) 1.0273(6) 0.4323(5) 0.060(3) Uani 1 1 d . . . . .
C100 C 1.3743(6) 1.0813(5) 0.4842(5) 0.054(3) Uani 1 1 d . . . . .
O8 O 1.2933(4) 1.0261(3) 0.4863(3) 0.0520(17) Uani 1 1 d . . . . .
C101 C 1.3573(8) 1.0198(7) 0.3730(6) 0.090(4) Uani 1 1 d . . . . .
H57 H 1.3715 0.9822 0.3407 0.136 Uiso 1 1 calc R U . . .
H58 H 1.3789 1.0717 0.3721 0.136 Uiso 1 1 calc R U . . .
H59 H 1.2956 1.0006 0.3683 0.136 Uiso 1 1 calc R U . . .
C102 C 1.4902(6) 1.0452(6) 0.4348(6) 0.085(4) Uani 1 1 d . . . . .
H60 H 1.5154 1.0430 0.4701 0.127 Uiso 1 1 calc R U . . .
H61 H 1.5186 1.0983 0.4367 0.127 Uiso 1 1 calc R U . . .
H62 H 1.4971 1.0060 0.3993 0.127 Uiso 1 1 calc R U . . .
C103 C 1.4354(6) 1.1110(6) 0.5431(5) 0.078(3) Uani 1 1 d . . . . .
H63 H 1.4117 1.1363 0.5759 0.116 Uiso 1 1 calc R U . . .
H64 H 1.4900 1.1497 0.5443 0.116 Uiso 1 1 calc R U . . .
H65 H 1.4436 1.0662 0.5467 0.116 Uiso 1 1 calc R U . . .
C104 C 1.3589(7) 1.1489(6) 0.4785(6) 0.084(4) Uani 1 1 d . . . . .
H66 H 1.3147 1.1282 0.4430 0.126 Uiso 1 1 calc R U . . .
H67 H 1.4114 1.1857 0.4754 0.126 Uiso 1 1 calc R U . . .
H68 H 1.3405 1.1768 0.5136 0.126 Uiso 1 1 calc R U . . .
B5 B 0.9589(6) 1.0103(6) 0.6115(4) 0.035(2) Uani 1 1 d . . . . .
O9 O 1.0330(4) 1.0509(3) 0.6516(2) 0.0436(15) Uani 1 1 d . . . . .
C105 C 1.0218(6) 1.1139(5) 0.7008(4) 0.048(2) Uani 1 1 d . . . . .
C106 C 0.9263(6) 1.0894(6) 0.6916(4) 0.048(2) Uani 1 1 d . . . . .
O10 O 0.8944(4) 1.0316(3) 0.6300(2) 0.0441(15) Uani 1 1 d . . . . .
C107 C 1.0642(8) 1.1907(6) 0.6910(5) 0.082(4) Uani 1 1 d . . . . .
H69 H 1.1210 1.1958 0.6841 0.122 Uiso 1 1 calc R U . . .
H70 H 1.0687 1.2372 0.7263 0.122 Uiso 1 1 calc R U . . .
H71 H 1.0294 1.1870 0.6565 0.122 Uiso 1 1 calc R U . . .
C108 C 1.0694(8) 1.1234(7) 0.7565(4) 0.086(4) Uani 1 1 d . . . . .
H72 H 1.0460 1.0739 0.7611 0.128 Uiso 1 1 calc R U . . .
H73 H 1.0645 1.1665 0.7902 0.128 Uiso 1 1 calc R U . . .
H74 H 1.1293 1.1359 0.7550 0.128 Uiso 1 1 calc R U . . .
C109 C 0.8907(8) 1.1491(7) 0.7011(5) 0.106(5) Uani 1 1 d . . . . .
H75 H 0.9178 1.1830 0.6820 0.158 Uiso 1 1 calc R U . . .
H76 H 0.9009 1.1815 0.7438 0.158 Uiso 1 1 calc R U . . .
H77 H 0.8295 1.1228 0.6841 0.158 Uiso 1 1 calc R U . . .
C110 C 0.8900(8) 1.0414(8) 0.7271(5) 0.101(4) Uani 1 1 d . . . . .
H78 H 0.8294 1.0091 0.7098 0.151 Uiso 1 1 calc R U . . .
H79 H 0.8977 1.0779 0.7684 0.151 Uiso 1 1 calc R U . . .
H80 H 0.9200 1.0067 0.7255 0.151 Uiso 1 1 calc R U . . .
B6 B 0.7431(6) 0.9570(6) 0.3456(5) 0.040(3) Uani 1 1 d . . . . .
O11 O 0.8045(4) 1.0279(3) 0.3805(3) 0.0524(17) Uani 1 1 d . . . . .
C111 C 0.8028(8) 1.0821(7) 0.3546(5) 0.080(3) Uani 1 1 d . U . . .
C112 C 0.7178(8) 1.0442(7) 0.3166(6) 0.088(3) Uani 1 1 d . U . . .
O12 O 0.6936(4) 0.9598(4) 0.3026(3) 0.069(2) Uani 1 1 d . . . . .
C113 C 0.8614(9) 1.0742(8) 0.3060(6) 0.106(4) Uani 1 1 d . U . . .
H81 H 0.8615 1.1101 0.2878 0.158 Uiso 1 1 calc R U . . .
H82 H 0.9195 1.0882 0.3256 0.158 Uiso 1 1 calc R U . . .
H83 H 0.8386 1.0194 0.2754 0.158 Uiso 1 1 calc R U . . .
C114 C 0.8436(8) 1.1659(6) 0.3998(5) 0.083(3) Uani 1 1 d . U . . .
H84 H 0.8418 1.2013 0.3815 0.124 Uiso 1 1 calc R U . . .
H85 H 0.8132 1.1736 0.4320 0.124 Uiso 1 1 calc R U . . .
H86 H 0.9028 1.1780 0.4158 0.124 Uiso 1 1 calc R U . . .
C115 C 0.6635(10) 1.0765(9) 0.3650(7) 0.135(5) Uani 1 1 d . U . . .
H87 H 0.6782 1.0698 0.4006 0.203 Uiso 1 1 calc R U . . .
H88 H 0.6772 1.1328 0.3756 0.203 Uiso 1 1 calc R U . . .
H89 H 0.6027 1.0462 0.3475 0.203 Uiso 1 1 calc R U . . .
C116 C 0.6930(8) 1.0560(7) 0.2656(5) 0.098(4) Uani 1 1 d . U . . .
H90 H 0.6325 1.0237 0.2481 0.147 Uiso 1 1 calc R U . . .
H91 H 0.7035 1.1121 0.2778 0.147 Uiso 1 1 calc R U . . .
H92 H 0.7262 1.0404 0.2362 0.147 Uiso 1 1 calc R U . . .
B7 B 0.3422(6) 0.6372(5) 0.2569(4) 0.036(2) Uani 1 1 d . . . . .
O13 O 0.3548(3) 0.6820(3) 0.2255(3) 0.0500(16) Uani 1 1 d . . . . .
C117 C 0.2768(6) 0.6907(5) 0.2119(4) 0.053(3) Uani 1 1 d . . . . .
C118 C 0.2100(5) 0.6242(6) 0.2202(4) 0.044(2) Uani 1 1 d . . . . .
O14 O 0.2605(4) 0.6090(4) 0.2619(3) 0.0611(18) Uani 1 1 d . . . . .
C119 C 0.2645(7) 0.6854(7) 0.1486(4) 0.076(3) Uani 1 1 d . . . . .
H93 H 0.3071 0.7325 0.1479 0.114 Uiso 1 1 calc R U . . .
H94 H 0.2076 0.6824 0.1364 0.114 Uiso 1 1 calc R U . . .
H95 H 0.2709 0.6378 0.1213 0.114 Uiso 1 1 calc R U . . .
C120 C 0.2921(8) 0.7739(7) 0.2539(5) 0.085(4) Uani 1 1 d . . . . .
H96 H 0.2904 0.7769 0.2938 0.127 Uiso 1 1 calc R U . . .
H97 H 0.2481 0.7889 0.2410 0.127 Uiso 1 1 calc R U . . .
H98 H 0.3479 0.8101 0.2543 0.127 Uiso 1 1 calc R U . . .
C121 C 0.1457(7) 0.6508(7) 0.2514(5) 0.075(3) Uani 1 1 d . . . . .
H99 H 0.1020 0.6056 0.2538 0.112 Uiso 1 1 calc R U . . .
H100 H 0.1191 0.6717 0.2290 0.112 Uiso 1 1 calc R U . . .
H101 H 0.1743 0.6924 0.2914 0.112 Uiso 1 1 calc R U . . .
C122 C 0.1704(7) 0.5473(7) 0.1665(5) 0.080(3) Uani 1 1 d . . . . .
H102 H 0.2149 0.5333 0.1483 0.119 Uiso 1 1 calc R U . . .
H103 H 0.1330 0.5520 0.1381 0.119 Uiso 1 1 calc R U . . .
H104 H 0.1373 0.5058 0.1779 0.119 Uiso 1 1 calc R U . . .
B8 B 0.2827(6) 0.3471(6) 0.3750(4) 0.032(2) Uani 1 1 d . . . . .
O15 O 0.2383(3) 0.3900(3) 0.4018(2) 0.0371(14) Uani 1 1 d . . . . .
C123 C 0.1735(5) 0.3407(5) 0.4218(4) 0.035(2) Uani 1 1 d . . . . .
C124 C 0.2085(5) 0.2779(5) 0.4222(4) 0.040(2) Uani 1 1 d . . . . .
O16 O 0.2622(3) 0.2771(3) 0.3792(2) 0.0374(14) Uani 1 1 d . . . . .
C125 C 0.1688(6) 0.3956(6) 0.4835(4) 0.054(3) Uani 1 1 d . . . . .
H105 H 0.2250 0.4221 0.5101 0.080 Uiso 1 1 calc R U . . .
H106 H 0.1285 0.3641 0.4995 0.080 Uiso 1 1 calc R U . . .
H107 H 0.1498 0.4355 0.4801 0.080 Uiso 1 1 calc R U . . .
C126 C 0.0910(5) 0.3089(6) 0.3786(4) 0.050(2) Uani 1 1 d . . . . .
H108 H 0.0803 0.3530 0.3756 0.075 Uiso 1 1 calc R U . . .
H109 H 0.0448 0.2796 0.3924 0.075 Uiso 1 1 calc R U . . .
H110 H 0.0939 0.2732 0.3396 0.075 Uiso 1 1 calc R U . . .
C127 C 0.2642(6) 0.3011(6) 0.4804(4) 0.051(2) Uani 1 1 d . . . . .
H111 H 0.2904 0.2629 0.4757 0.076 Uiso 1 1 calc R U . . .
H112 H 0.2299 0.3013 0.5102 0.076 Uiso 1 1 calc R U . . .
H113 H 0.3086 0.3542 0.4931 0.076 Uiso 1 1 calc R U . . .
C128 C 0.1387(6) 0.1945(5) 0.4004(4) 0.055(3) Uani 1 1 d . . . . .
H114 H 0.1077 0.1780 0.3603 0.082 Uiso 1 1 calc R U . . .
H115 H 0.0994 0.1951 0.4271 0.082 Uiso 1 1 calc R U . . .
H116 H 0.1645 0.1571 0.3999 0.082 Uiso 1 1 calc R U . . .
B9 B 0.3786(7) 0.0525(6) 0.1366(5) 0.043(3) Uani 1 1 d . . . . .
O17 O 0.3190(4) 0.0170(3) 0.1618(3) 0.0589(19) Uani 1 1 d . . . . .
C129 C 0.2763(7) -0.0667(5) 0.1208(5) 0.066(3) Uani 1 1 d . . . . .
C130 C 0.3392(7) -0.0807(5) 0.0816(5) 0.061(3) Uani 1 1 d . . . . .
O18 O 0.3861(4) -0.0008(3) 0.0862(3) 0.0562(18) Uani 1 1 d . . . . .
C131 C 0.1969(8) -0.0717(7) 0.0876(7) 0.112(5) Uani 1 1 d . . . . .
H117 H 0.1630 -0.0539 0.1156 0.168 Uiso 1 1 calc R U . . .
H118 H 0.1639 -0.1268 0.0590 0.168 Uiso 1 1 calc R U . . .
H119 H 0.2121 -0.0379 0.0666 0.168 Uiso 1 1 calc R U . . .
C132 C 0.2528(10) -0.1153(6) 0.1553(6) 0.116(6) Uani 1 1 d . . . . .
H120 H 0.3044 -0.1141 0.1756 0.174 Uiso 1 1 calc R U . . .
H121 H 0.2163 -0.1702 0.1282 0.174 Uiso 1 1 calc R U . . .
H122 H 0.2225 -0.0935 0.1847 0.174 Uiso 1 1 calc R U . . .
C133 C 0.3025(7) -0.1352(5) 0.0166(5) 0.074(3) Uani 1 1 d . . . . .
H123 H 0.2630 -0.1180 0.0006 0.111 Uiso 1 1 calc R U . . .
H124 H 0.2722 -0.1895 0.0118 0.111 Uiso 1 1 calc R U . . .
H125 H 0.3484 -0.1333 -0.0048 0.111 Uiso 1 1 calc R U . . .
C134 C 0.4029(7) -0.1044(6) 0.1068(5) 0.072(3) Uani 1 1 d . . . . .
H126 H 0.4486 -0.1016 0.0851 0.108 Uiso 1 1 calc R U . . .
H127 H 0.3746 -0.1587 0.1026 0.108 Uiso 1 1 calc R U . . .
H128 H 0.4267 -0.0682 0.1488 0.108 Uiso 1 1 calc R U . . .
B10 B 0.5145(7) 0.2604(6) -0.0452(4) 0.037(2) Uani 1 1 d . . . . .
O19 O 0.4284(4) 0.2200(4) -0.0572(3) 0.0542(17) Uani 1 1 d . . . . .
C135 C 0.3897(7) 0.2316(7) -0.1053(5) 0.073(3) Uani 1 1 d . . . . .
C136 C 0.4676(6) 0.2551(6) -0.1347(4) 0.058(3) Uani 1 1 d . . . . .
O20 O 0.5400(4) 0.2884(4) -0.0853(2) 0.0533(17) Uani 1 1 d . . . . .
C137 C 0.3615(9) 0.2994(9) -0.0742(6) 0.112(5) Uani 1 1 d . . . . .
H129 H 0.3218 0.2846 -0.0503 0.168 Uiso 1 1 calc R U . . .
H130 H 0.3336 0.3097 -0.1039 0.168 Uiso 1 1 calc R U . . .
H131 H 0.4112 0.3473 -0.0484 0.168 Uiso 1 1 calc R U . . .
C138 C 0.3157(7) 0.1559(9) -0.1456(5) 0.114(5) Uani 1 1 d . . . . .
H132 H 0.3349 0.1123 -0.1602 0.171 Uiso 1 1 calc R U . . .
H133 H 0.2922 0.1625 -0.1792 0.171 Uiso 1 1 calc R U . . .
H134 H 0.2719 0.1439 -0.1235 0.171 Uiso 1 1 calc R U . . .
C139 C 0.4749(6) 0.1842(6) -0.1836(4) 0.068(3) Uani 1 1 d . . . . .
H135 H 0.5251 0.2026 -0.1990 0.102 Uiso 1 1 calc R U . . .
H136 H 0.4241 0.1570 -0.2157 0.102 Uiso 1 1 calc R U . . .
H137 H 0.4802 0.1475 -0.1676 0.102 Uiso 1 1 calc R U . . .
C140 C 0.4706(8) 0.3179(7) -0.1555(5) 0.079(3) Uani 1 1 d . . . . .
H138 H 0.4710 0.3647 -0.1223 0.119 Uiso 1 1 calc R U . . .
H139 H 0.4206 0.2971 -0.1872 0.119 Uiso 1 1 calc R U . . .
H140 H 0.5220 0.3327 -0.1705 0.119 Uiso 1 1 calc R U . . .
C141 C 0.4692(17) 0.445(2) 0.1211(17) 0.399(14) Uani 1 1 d D U . . .
H141 H 0.4348 0.4460 0.1510 0.598 Uiso 1 1 calc R U . . .
H142 H 0.4492 0.4639 0.0943 0.598 Uiso 1 1 calc R U . . .
H143 H 0.4639 0.3903 0.0984 0.598 Uiso 1 1 calc R U . . .
C142 C 0.5639(19) 0.499(2) 0.1524(11) 0.388(12) Uani 1 1 d D U . . .
H144 H 0.5698 0.5544 0.1757 0.466 Uiso 1 1 calc R U . . .
H145 H 0.5847 0.4805 0.1797 0.466 Uiso 1 1 calc R U . . .
O21 O 0.6119(16) 0.4960(15) 0.1078(9) 0.364(10) Uani 1 1 d D U . . .
C143 C 0.6928(17) 0.5571(17) 0.1335(10) 0.285(10) Uani 1 1 d D U . . .
H146 H 0.6901 0.6037 0.1287 0.342 Uiso 1 1 calc R U . . .
H147 H 0.7316 0.5402 0.1091 0.342 Uiso 1 1 calc R U . . .
C144 C 0.7353(15) 0.5863(14) 0.1976(10) 0.229(9) Uani 1 1 d D U . . .
H148 H 0.7911 0.6290 0.2070 0.344 Uiso 1 1 calc R U . . .
H149 H 0.7002 0.6065 0.2235 0.344 Uiso 1 1 calc R U . . .
H150 H 0.7421 0.5425 0.2038 0.344 Uiso 1 1 calc R U . . .
C145 C 0.8944(17) 0.3805(16) 0.3747(9) 0.124(9) Uani 0.5 1 d D U P A -1
H151 H 0.8525 0.3258 0.3534 0.186 Uiso 0.5 1 calc R U P A -1
H152 H 0.8689 0.4170 0.3726 0.186 Uiso 0.5 1 calc R U P A -1
H153 H 0.9436 0.3872 0.3566 0.186 Uiso 0.5 1 calc R U P A -1
C146 C 0.923(2) 0.3984(14) 0.4398(10) 0.128(9) Uani 0.5 1 d D U P A -1
H154 H 0.8724 0.3904 0.4577 0.154 Uiso 0.5 1 calc R U P A -1
H155 H 0.9471 0.3606 0.4417 0.154 Uiso 0.5 1 calc R U P A -1
O22 O 0.9838(16) 0.4774(12) 0.4733(8) 0.133(7) Uani 0.5 1 d D U P A -1
C147 C 1.009(3) 0.4896(17) 0.5329(11) 0.145(10) Uani 0.5 1 d D U P A -1
H156 H 1.0331 0.4505 0.5328 0.174 Uiso 0.5 1 calc R U P A -1
H157 H 0.9592 0.4809 0.5508 0.174 Uiso 0.5 1 calc R U P A -1
C148 C 1.076(2) 0.5737(17) 0.5706(12) 0.138(11) Uani 0.5 1 d D U P A -1
H158 H 1.0922 0.5801 0.6111 0.207 Uiso 0.5 1 calc R U P A -1
H159 H 1.1262 0.5821 0.5534 0.207 Uiso 0.5 1 calc R U P A -1
H160 H 1.0524 0.6125 0.5714 0.207 Uiso 0.5 1 calc R U P A -1

loop_
_atom_site_aniso_label
_atom_site_aniso_U_11
_atom_site_aniso_U_22
_atom_site_aniso_U_33
_atom_site_aniso_U_23
_atom_site_aniso_U_13
_atom_site_aniso_U_12
C1 0.035(5) 0.031(5) 0.031(5) 0.021(4) 0.015(4) 0.017(4)
C2 0.035(5) 0.029(5) 0.019(4) 0.009(4) 0.010(4) 0.017(4)
C3 0.029(5) 0.030(5) 0.020(4) 0.009(4) 0.007(4) 0.012(4)
C4 0.037(5) 0.020(4) 0.026(4) 0.011(4) 0.017(4) 0.015(4)
C5 0.027(5) 0.021(4) 0.037(5) 0.013(4) 0.013(4) 0.008(4)
C6 0.038(5) 0.024(4) 0.031(5) 0.014(4) 0.020(4) 0.015(4)
C7 0.028(5) 0.030(5) 0.025(4) 0.009(4) 0.008(4) 0.009(4)
C8 0.032(5) 0.020(4) 0.031(5) 0.011(4) 0.011(4) 0.010(4)
C9 0.022(5) 0.025(4) 0.029(4) 0.009(4) 0.009(4) 0.012(4)
C10 0.029(5) 0.029(5) 0.034(5) 0.017(4) 0.007(4) 0.009(4)
C11 0.027(5) 0.021(4) 0.031(4) 0.014(4) 0.008(4) 0.010(4)
C12 0.029(5) 0.023(4) 0.019(4) 0.008(3) 0.009(4) 0.008(4)
C13 0.029(5) 0.029(5) 0.027(4) 0.015(4) 0.010(4) 0.010(4)
C14 0.030(5) 0.023(4) 0.028(4) 0.017(4) 0.013(4) 0.014(4)
C15 0.032(5) 0.027(5) 0.022(4) 0.015(4) 0.011(4) 0.009(4)
C16 0.035(5) 0.025(5) 0.030(5) 0.013(4) 0.011(4) 0.009(4)
C17 0.032(5) 0.027(5) 0.025(4) 0.013(4) 0.010(4) 0.011(4)
C18 0.035(5) 0.030(5) 0.032(5) 0.012(4) 0.011(4) 0.011(4)
C19 0.035(5) 0.023(4) 0.031(5) 0.010(4) 0.011(4) 0.005(4)
C20 0.043(5) 0.021(4) 0.032(5) 0.008(4) 0.015(4) 0.016(4)
C21 0.035(5) 0.024(4) 0.036(5) 0.011(4) 0.017(4) 0.016(4)
C22 0.031(5) 0.023(4) 0.042(5) 0.011(4) 0.011(4) 0.008(4)
C23 0.038(5) 0.025(5) 0.038(5) 0.013(4) 0.017(4) 0.007(4)
C24 0.038(5) 0.030(5) 0.029(5) 0.005(4) 0.013(4) 0.009(4)
C25 0.035(5) 0.035(5) 0.038(5) 0.008(4) 0.012(4) 0.019(4)
C26 0.042(5) 0.026(5) 0.027(5) 0.006(4) 0.011(4) 0.015(4)
C27 0.032(5) 0.025(5) 0.049(6) 0.012(4) 0.020(4) 0.012(4)
C28 0.058(6) 0.038(5) 0.032(5) 0.005(4) 0.010(5) 0.025(5)
C29 0.045(6) 0.041(5) 0.033(5) 0.008(4) 0.013(5) 0.021(5)
C30 0.035(5) 0.043(5) 0.041(5) 0.019(5) 0.005(4) 0.019(4)
C31 0.032(5) 0.028(5) 0.032(5) 0.009(4) 0.008(4) 0.016(4)
C32 0.038(5) 0.027(5) 0.037(5) 0.015(4) 0.016(4) 0.012(4)
C33 0.032(5) 0.019(4) 0.024(4) 0.006(4) 0.013(4) 0.012(4)
C34 0.033(5) 0.023(4) 0.028(5) 0.010(4) 0.010(4) 0.009(4)
C35 0.032(5) 0.025(5) 0.043(5) 0.013(4) 0.011(4) 0.009(4)
C36 0.032(5) 0.029(5) 0.031(5) 0.012(4) 0.007(4) 0.018(4)
C37 0.027(5) 0.030(5) 0.032(5) 0.010(4) 0.010(4) 0.010(4)
C38 0.030(5) 0.036(5) 0.031(5) 0.016(4) 0.017(4) 0.014(4)
C39 0.035(5) 0.026(5) 0.028(4) 0.014(4) 0.009(4) 0.011(4)
C40 0.027(5) 0.032(5) 0.047(5) 0.019(4) 0.017(4) 0.020(4)
C41 0.029(5) 0.030(5) 0.051(5) 0.021(4) 0.018(4) 0.015(4)
C42 0.040(5) 0.022(4) 0.036(5) 0.007(4) 0.004(4) 0.011(4)
C43 0.031(5) 0.032(5) 0.029(4) 0.016(4) 0.013(4) 0.013(4)
C44 0.029(5) 0.014(4) 0.030(4) 0.010(4) 0.006(4) 0.006(4)
C45 0.031(5) 0.023(4) 0.027(4) 0.014(4) 0.010(4) 0.010(4)
C46 0.026(5) 0.021(4) 0.027(4) 0.013(4) 0.006(4) 0.008(4)
C47 0.020(4) 0.027(4) 0.034(5) 0.016(4) 0.003(4) 0.006(4)
C48 0.027(5) 0.020(4) 0.035(5) 0.016(4) 0.017(4) 0.012(4)
C49 0.024(5) 0.033(5) 0.040(5) 0.021(4) 0.013(4) 0.014(4)
C50 0.030(5) 0.019(4) 0.030(5) 0.013(4) 0.012(4) 0.006(4)
C51 0.032(5) 0.034(5) 0.024(4) 0.010(4) 0.009(4) 0.016(4)
C52 0.034(5) 0.014(4) 0.035(5) 0.007(4) 0.003(4) 0.006(4)
C53 0.037(5) 0.029(5) 0.042(5) 0.019(4) 0.007(4) 0.010(4)
C54 0.032(5) 0.031(5) 0.049(5) 0.018(4) 0.003(4) 0.012(4)
C55 0.027(5) 0.020(4) 0.042(5) 0.015(4) 0.002(4) 0.004(4)
C56 0.032(5) 0.023(4) 0.026(4) 0.008(4) 0.010(4) 0.010(4)
C57 0.034(5) 0.026(4) 0.017(4) 0.008(3) 0.009(4) 0.012(4)
C58 0.037(5) 0.028(5) 0.029(4) 0.016(4) 0.008(4) 0.013(4)
C59 0.041(6) 0.030(5) 0.037(5) 0.018(4) 0.009(4) 0.013(4)
C60 0.036(5) 0.032(5) 0.035(5) 0.012(4) 0.004(4) 0.011(4)
C61 0.029(5) 0.031(5) 0.036(5) 0.017(4) 0.008(4) 0.005(4)
C62 0.034(5) 0.030(5) 0.031(5) 0.016(4) 0.017(4) 0.014(4)
C63 0.020(4) 0.024(4) 0.030(4) 0.015(4) 0.007(4) 0.004(4)
C64 0.028(5) 0.040(5) 0.028(4) 0.015(4) 0.007(4) 0.014(4)
C65 0.028(5) 0.025(5) 0.032(5) 0.013(4) 0.008(4) 0.006(4)
C66 0.028(5) 0.025(4) 0.027(4) 0.010(4) 0.002(4) -0.001(4)
C67 0.031(5) 0.024(5) 0.026(4) 0.010(4) 0.009(4) 0.006(4)
C68 0.026(4) 0.025(5) 0.019(4) 0.006(3) 0.005(4) 0.009(4)
C69 0.029(5) 0.022(4) 0.033(5) 0.007(4) 0.000(4) 0.006(4)
C70 0.030(5) 0.024(5) 0.027(4) 0.009(4) 0.004(4) 0.003(4)
C71 0.027(5) 0.024(5) 0.047(5) 0.013(4) 0.009(4) 0.008(4)
C72 0.038(5) 0.024(5) 0.051(6) 0.016(4) 0.021(5) 0.008(4)
C73 0.046(6) 0.030(5) 0.033(5) 0.004(4) 0.016(4) 0.021(5)
C74 0.026(5) 0.027(5) 0.029(5) 0.008(4) 0.011(4) 0.007(4)
C75 0.033(5) 0.017(4) 0.028(5) 0.000(4) 0.003(4) 0.007(4)
C76 0.032(5) 0.026(5) 0.039(5) 0.007(4) 0.016(4) 0.005(4)
C77 0.032(5) 0.027(5) 0.040(5) 0.006(4) 0.010(4) 0.007(4)
C78 0.044(6) 0.035(5) 0.033(5) 0.014(4) 0.011(4) 0.018(5)
C79 0.037(5) 0.018(4) 0.042(5) 0.009(4) 0.016(4) 0.011(4)
C80 0.030(5) 0.021(4) 0.031(5) 0.010(4) 0.012(4) 0.010(4)
B1 0.042(7) 0.037(6) 0.037(6) 0.007(5) 0.025(5) 0.018(5)
O1 0.043(4) 0.084(5) 0.031(3) 0.016(3) 0.020(3) 0.030(4)
C81 0.038(5) 0.055(6) 0.033(5) 0.015(5) 0.019(5) 0.020(5)
C82 0.051(6) 0.080(8) 0.038(5) 0.025(5) 0.021(5) 0.032(6)
O2 0.048(4) 0.067(4) 0.052(4) 0.038(3) 0.029(3) 0.031(3)
C83 0.064(7) 0.073(7) 0.077(7) 0.038(6) 0.015(6) 0.027(6)
C84 0.066(7) 0.073(7) 0.047(6) 0.007(6) 0.013(5) 0.036(6)
C85 0.051(7) 0.085(9) 0.072(8) 0.033(7) 0.009(6) 0.010(6)
C86 0.094(9) 0.149(12) 0.088(9) 0.073(8) 0.063(8) 0.092(9)
B2 0.060(7) 0.024(6) 0.045(7) -0.001(5) 0.015(6) 0.018(6)
O3 0.164(6) 0.077(5) 0.079(5) 0.004(4) -0.005(4) 0.090(5)
C87 0.148(7) 0.102(6) 0.119(7) 0.025(5) 0.007(6) 0.078(6)
C88 0.121(6) 0.088(6) 0.099(6) 0.026(5) -0.004(5) 0.056(5)
O4 0.095(5) 0.041(4) 0.061(4) 0.002(3) -0.006(4) 0.050(4)
C89 0.115(7) 0.083(6) 0.092(7) 0.019(5) 0.003(6) 0.056(6)
C90 0.116(8) 0.123(8) 0.153(8) 0.049(6) 0.042(7) 0.073(7)
C91 0.133(8) 0.107(8) 0.163(9) 0.053(6) 0.035(7) 0.056(7)
C92 0.084(6) 0.060(5) 0.081(6) 0.026(5) 0.007(5) 0.046(5)
B3 0.035(6) 0.023(5) 0.044(6) 0.013(5) 0.014(5) 0.002(5)
O5 0.032(3) 0.033(3) 0.047(4) 0.013(3) 0.001(3) 0.015(3)
C93 0.027(5) 0.032(5) 0.045(5) 0.011(4) -0.008(4) 0.010(4)
C94 0.046(6) 0.032(5) 0.043(5) 0.016(4) 0.006(5) 0.019(5)
O6 0.049(4) 0.037(3) 0.047(4) 0.015(3) 0.007(3) 0.024(3)
C95 0.037(5) 0.051(6) 0.045(5) 0.017(5) 0.003(5) 0.014(5)
C96 0.045(6) 0.050(6) 0.055(6) 0.021(5) -0.007(5) 0.021(5)
C97 0.056(6) 0.075(7) 0.046(6) 0.037(5) 0.014(5) 0.025(6)
C98 0.064(7) 0.046(6) 0.050(6) 0.017(5) 0.007(5) 0.017(5)
B4 0.030(6) 0.041(7) 0.053(7) 0.016(5) 0.008(5) 0.018(5)
O7 0.046(4) 0.037(4) 0.105(5) 0.035(4) 0.046(4) 0.017(3)
C99 0.048(6) 0.058(7) 0.097(9) 0.055(6) 0.035(6) 0.018(5)
C100 0.039(6) 0.044(6) 0.089(8) 0.036(6) 0.033(6) 0.016(5)
O8 0.040(4) 0.032(4) 0.084(5) 0.025(3) 0.026(3) 0.011(3)
C101 0.091(9) 0.064(8) 0.106(10) 0.043(7) 0.031(8) 0.011(7)
C102 0.050(7) 0.068(7) 0.157(12) 0.060(8) 0.060(7) 0.027(6)
C103 0.043(6) 0.065(7) 0.097(9) 0.017(7) 0.019(7) 0.008(6)
C104 0.067(8) 0.053(7) 0.156(12) 0.059(7) 0.069(8) 0.026(6)
B5 0.036(6) 0.036(6) 0.031(6) 0.013(5) 0.011(5) 0.013(5)
O9 0.039(4) 0.043(4) 0.039(3) 0.006(3) 0.008(3) 0.018(3)
C105 0.062(7) 0.034(5) 0.040(6) 0.005(4) 0.013(5) 0.022(5)
C106 0.058(7) 0.059(6) 0.038(5) 0.016(5) 0.017(5) 0.040(6)
O10 0.045(4) 0.044(4) 0.036(3) 0.005(3) 0.013(3) 0.022(3)
C107 0.099(9) 0.044(6) 0.088(8) 0.017(6) 0.036(7) 0.023(6)
C108 0.101(10) 0.110(10) 0.045(6) 0.013(6) -0.003(6) 0.068(8)
C109 0.108(10) 0.095(9) 0.060(8) -0.035(7) -0.022(7) 0.065(9)
C110 0.093(10) 0.140(12) 0.080(9) 0.059(9) 0.054(8) 0.036(9)
B6 0.033(6) 0.037(6) 0.047(6) 0.023(5) 0.003(5) 0.007(5)
O11 0.048(4) 0.029(3) 0.070(4) 0.026(3) -0.013(3) 0.003(3)
C111 0.091(6) 0.063(5) 0.090(6) 0.045(5) -0.005(5) 0.027(5)
C112 0.097(6) 0.074(6) 0.103(6) 0.056(5) 0.002(5) 0.028(5)
O12 0.063(5) 0.044(4) 0.083(5) 0.039(4) -0.030(4) -0.003(3)
C113 0.108(7) 0.100(7) 0.123(7) 0.059(6) 0.055(6) 0.039(6)
C114 0.096(7) 0.058(6) 0.089(6) 0.037(5) 0.003(5) 0.020(5)
C115 0.130(8) 0.126(8) 0.171(9) 0.065(6) 0.058(7) 0.069(7)
C116 0.111(7) 0.083(6) 0.107(7) 0.066(6) -0.015(6) 0.025(6)
B7 0.033(6) 0.025(5) 0.039(6) 0.015(5) 0.001(5) -0.002(5)
O13 0.033(4) 0.053(4) 0.077(4) 0.046(4) 0.008(3) 0.012(3)
C117 0.044(6) 0.049(6) 0.066(7) 0.029(5) 0.001(5) 0.017(5)
C118 0.031(5) 0.062(6) 0.058(6) 0.041(6) 0.015(5) 0.020(5)
O14 0.039(4) 0.084(5) 0.087(5) 0.066(4) 0.016(4) 0.020(4)
C119 0.066(7) 0.110(9) 0.069(7) 0.061(7) 0.014(6) 0.027(7)
C120 0.088(9) 0.078(9) 0.105(9) 0.044(8) 0.024(8) 0.046(7)
C121 0.064(7) 0.117(10) 0.073(7) 0.060(7) 0.033(6) 0.046(7)
C122 0.086(9) 0.087(9) 0.081(8) 0.050(8) 0.023(7) 0.035(7)
B8 0.032(6) 0.031(6) 0.034(6) 0.011(5) 0.001(5) 0.017(5)
O15 0.038(3) 0.035(3) 0.047(3) 0.021(3) 0.023(3) 0.017(3)
C123 0.030(5) 0.033(5) 0.050(5) 0.024(4) 0.017(4) 0.011(4)
C124 0.043(5) 0.033(5) 0.051(6) 0.023(4) 0.021(5) 0.013(4)
O16 0.046(4) 0.036(3) 0.044(3) 0.024(3) 0.032(3) 0.021(3)
C125 0.051(6) 0.064(6) 0.055(6) 0.033(5) 0.028(5) 0.023(5)
C126 0.032(5) 0.067(6) 0.064(6) 0.038(5) 0.019(5) 0.022(5)
C127 0.053(6) 0.064(6) 0.038(5) 0.024(5) 0.011(5) 0.024(5)
C128 0.059(6) 0.043(6) 0.069(7) 0.035(5) 0.030(5) 0.013(5)
B9 0.048(7) 0.034(6) 0.044(6) 0.012(5) 0.023(6) 0.015(5)
O17 0.070(5) 0.025(3) 0.078(5) 0.017(3) 0.045(4) 0.013(3)
C129 0.071(8) 0.032(6) 0.093(8) 0.022(6) 0.038(7) 0.019(6)
C130 0.074(7) 0.028(6) 0.072(7) 0.012(5) 0.031(6) 0.017(5)
O18 0.061(4) 0.029(3) 0.064(4) 0.012(3) 0.028(4) 0.007(3)
C131 0.064(9) 0.058(8) 0.168(14) 0.004(8) 0.019(9) 0.021(7)
C132 0.157(14) 0.046(7) 0.150(12) 0.049(8) 0.101(11) 0.026(8)
C133 0.079(8) 0.033(6) 0.084(8) 0.008(6) 0.012(7) 0.013(6)
C134 0.086(8) 0.048(6) 0.079(8) 0.016(6) 0.012(7) 0.036(6)
B10 0.046(7) 0.042(6) 0.031(6) 0.018(5) 0.020(5) 0.019(5)
O19 0.036(4) 0.086(5) 0.048(4) 0.040(4) 0.011(3) 0.020(4)
C135 0.066(8) 0.111(10) 0.067(7) 0.051(7) 0.025(7) 0.046(8)
C136 0.051(6) 0.076(7) 0.066(7) 0.044(6) 0.019(6) 0.029(6)
O20 0.039(4) 0.069(4) 0.039(4) 0.022(3) 0.001(3) 0.009(3)
C137 0.107(11) 0.172(14) 0.116(11) 0.075(11) 0.058(9) 0.101(11)
C138 0.054(8) 0.153(13) 0.075(9) 0.038(9) -0.010(7) -0.012(9)
C139 0.044(6) 0.081(8) 0.058(7) 0.014(6) -0.001(5) 0.021(6)
C140 0.098(9) 0.094(9) 0.066(7) 0.047(7) 0.023(7) 0.046(8)
C141 0.407(16) 0.392(16) 0.399(16) 0.167(10) 0.072(10) 0.162(10)
C142 0.396(14) 0.382(14) 0.395(14) 0.170(9) 0.091(9) 0.159(9)
O21 0.368(12) 0.349(12) 0.384(12) 0.154(8) 0.089(8) 0.156(9)
C143 0.288(12) 0.278(11) 0.299(12) 0.127(8) 0.062(8) 0.119(8)
C144 0.282(12) 0.239(11) 0.212(11) 0.143(9) 0.092(9) 0.096(8)
C145 0.111(11) 0.133(11) 0.135(11) 0.048(8) 0.035(8) 0.064(8)
C146 0.126(11) 0.132(11) 0.135(11) 0.059(8) 0.038(8) 0.056(8)
O22 0.135(9) 0.132(10) 0.139(10) 0.055(7) 0.037(8) 0.063(8)
C147 0.144(11) 0.145(12) 0.143(12) 0.057(8) 0.049(8) 0.054(9)
C148 0.129(13) 0.145(13) 0.140(13) 0.054(9) 0.040(9) 0.059(9)

loop_
_atom_type_symbol
_atom_type_description
_atom_type_scat_dispersion_real
_atom_type_scat_dispersion_imag
_atom_type_scat_source
C C 0.0033 0.0016 'International Tables Vol C Tables 4.2.6.8 and 6.1.1.4'
H H 0.0000 0.0000 'International Tables Vol C Tables 4.2.6.8 and 6.1.1.4'
B B 0.0013 0.0007 'International Tables Vol C Tables 4.2.6.8 and 6.1.1.4'
O O 0.0106 0.0060 'International Tables Vol C Tables 4.2.6.8 and 6.1.1.4'

loop_
_geom_angle_atom_site_label_1
_geom_angle_atom_site_label_2
_geom_angle_atom_site_label_3
_geom_angle
C6 C1 C5 123.7(7)
C6 C1 C2 124.9(7)
C5 C1 C2 108.3(6)
C9 C2 C1 124.6(7)
C9 C2 C3 125.8(7)
C1 C2 C3 106.6(7)
C12 C3 C4 125.1(7)
C12 C3 C2 123.8(7)
C4 C3 C2 107.7(6)
C15 C4 C3 124.7(7)
C15 C4 C5 123.3(7)
C3 C4 C5 108.6(7)
C18 C5 C1 124.1(7)
C18 C5 C4 124.2(7)
C1 C5 C4 107.9(7)
C1 C6 C20 114.6(7)
C1 C6 C7 109.6(6)
C20 C6 C7 135.8(6)
C8 C7 C32 119.5(7)
C8 C7 C6 122.9(7)
C32 C7 C6 115.8(6)
C7 C8 C33 117.7(6)
C7 C8 C9 120.1(7)
C33 C8 C9 121.0(6)
C2 C9 C10 113.8(6)
C2 C9 C8 110.6(6)
C10 C9 C8 135.6(7)
C44 C10 C9 121.4(7)
C44 C10 C11 118.1(6)
C9 C10 C11 120.0(7)
C45 C11 C10 118.2(6)
C45 C11 C12 118.8(6)
C10 C11 C12 122.1(6)
C3 C12 C13 112.1(7)
C3 C12 C11 111.9(6)
C13 C12 C11 135.4(6)
C56 C13 C14 116.3(7)
C56 C13 C12 120.6(7)
C14 C13 C12 121.8(6)
C15 C14 C57 117.5(7)
C15 C14 C13 121.1(7)
C57 C14 C13 119.9(6)
C4 C15 C14 114.4(7)
C4 C15 C16 111.2(6)
C14 C15 C16 133.7(7)
C17 C16 C68 117.2(7)
C17 C16 C15 121.5(7)
C68 C16 C15 119.5(6)
C16 C17 C69 120.2(7)
C16 C17 C18 120.2(7)
C69 C17 C18 117.5(6)
C5 C18 C19 115.2(7)
C5 C18 C17 111.4(6)
C19 C18 C17 133.0(7)
C20 C19 C18 120.8(7)
C20 C19 C80 119.3(7)
C18 C19 C80 117.8(7)
C19 C20 C6 121.1(7)
C19 C20 C21 117.9(7)
C6 C20 C21 119.9(7)
C26 C21 C22 117.8(7)
C26 C21 C20 122.1(8)
C22 C21 C20 120.1(7)
C21 C22 C23 119.4(7)
C21 C22 C79 118.5(7)
C23 C22 C79 121.6(8)
C24 C23 C22 121.7(8)
C24 C23 H1 119.1
C22 C23 H1 119.1
C23 C24 C25 117.1(7)
C23 C24 B1 125.7(8)
C25 C24 B1 117.2(8)
C26 C25 C24 123.0(8)
C26 C25 H2 118.5
C24 C25 H2 118.5
C25 C26 C21 120.4(8)
C25 C26 C27 114.5(7)
C21 C26 C27 124.7(7)
C28 C27 C32 119.2(8)
C28 C27 C26 116.7(7)
C32 C27 C26 123.5(7)
C27 C28 C29 123.1(8)
C27 C28 H3 118.4
C29 C28 H3 118.4
C28 C29 C30 118.0(8)
C28 C29 B2 117.1(8)
C30 C29 B2 124.8(8)
C31 C30 C29 120.9(8)
C31 C30 H4 119.6
C29 C30 H4 119.6
C30 C31 C32 119.1(7)
C30 C31 C34 123.0(7)
C32 C31 C34 117.9(7)
C31 C32 C27 118.4(7)
C31 C32 C7 119.0(7)
C27 C32 C7 122.2(7)
C34 C33 C38 118.0(7)
C34 C33 C8 119.9(6)
C38 C33 C8 121.8(6)
C33 C34 C35 119.8(7)
C33 C34 C31 119.8(7)
C35 C34 C31 120.3(7)
C36 C35 C34 121.0(7)
C36 C35 H5 119.5
C34 C35 H5 119.5
C35 C36 C37 117.8(7)
C35 C36 B3 122.3(7)
C37 C36 B3 119.9(7)
C38 C37 C36 122.7(7)
C38 C37 H6 118.6
C36 C37 H6 118.6
C37 C38 C33 119.2(7)
C37 C38 C39 114.4(7)
C33 C38 C39 126.1(7)
C40 C39 C44 119.4(6)
C40 C39 C38 115.2(7)
C44 C39 C38 124.3(7)
C39 C40 C41 123.3(7)
C39 C40 H7 118.4
C41 C40 H7 118.4
C42 C41 C40 116.2(7)
C42 C41 B4 117.2(7)
C40 C41 B4 126.6(7)
C41 C42 C43 121.5(7)
C41 C42 H8 119.2
C43 C42 H8 119.2
C44 C43 C42 120.9(7)
C44 C43 C46 120.1(7)
C42 C43 C46 118.7(7)
C43 C44 C39 114.9(7)
C43 C44 C10 120.0(7)
C39 C44 C10 125.1(6)
C46 C45 C50 115.5(6)
C46 C45 C11 120.7(7)
C50 C45 C11 123.9(7)
C45 C46 C47 121.1(7)
C45 C46 C43 118.1(6)
C47 C46 C43 120.8(7)
C48 C47 C46 121.9(7)
C48 C47 H9 119.1
C46 C47 H9 119.1
C47 C48 C49 115.6(7)
C47 C48 B5 122.1(7)
C49 C48 B5 122.3(7)
C50 C49 C48 122.6(7)
C50 C49 H10 118.7
C48 C49 H10 118.7
C49 C50 C45 119.4(7)
C49 C50 C51 115.6(7)
C45 C50 C51 122.2(6)
C52 C51 C56 120.7(7)
C52 C51 C50 115.1(7)
C56 C51 C50 124.1(7)
C53 C52 C51 123.2(7)
C53 C52 H11 118.4
C51 C52 H11 118.4
C52 C53 C54 116.2(7)
C52 C53 B6 119.6(7)
C54 C53 B6 124.0(8)
C53 C54 C55 122.1(8)
C53 C54 H12 118.9
C55 C54 H12 118.9
C54 C55 C56 121.2(7)
C54 C55 C58 120.5(7)
C56 C55 C58 117.9(7)
C51 C56 C55 115.1(7)
C51 C56 C13 124.1(7)
C55 C56 C13 120.6(7)
C58 C57 C62 116.8(7)
C58 C57 C14 118.8(7)
C62 C57 C14 124.4(7)
C59 C58 C57 120.5(7)
C59 C58 C55 120.3(7)
C57 C58 C55 119.2(7)
C58 C59 C60 122.1(7)
C58 C59 H13 118.9
C60 C59 H13 118.9
C59 C60 C61 117.6(7)
C59 C60 B7 117.4(7)
C61 C60 B7 124.8(8)
C62 C61 C60 122.5(7)
C62 C61 H14 118.8
C60 C61 H14 118.8
C61 C62 C57 120.1(7)
C61 C62 C63 113.7(7)
C57 C62 C63 126.1(7)
C64 C63 C68 119.5(7)
C64 C63 C62 118.7(7)
C68 C63 C62 120.1(6)
C63 C64 C65 121.7(7)
C63 C64 H15 119.1
C65 C64 H15 119.1
C66 C65 C64 117.8(7)
C66 C65 B8 118.4(7)
C64 C65 B8 123.7(7)
C65 C66 C67 122.7(7)
C65 C66 H16 118.6
C67 C66 H16 118.6
C66 C67 C68 117.8(7)
C66 C67 C70 123.1(7)
C68 C67 C70 118.6(7)
C67 C68 C63 119.5(7)
C67 C68 C16 118.8(6)
C63 C68 C16 121.2(6)
C70 C69 C74 121.2(7)
C70 C69 C17 117.9(6)
C74 C69 C17 120.8(7)
C69 C70 C71 117.1(7)
C69 C70 C67 118.9(7)
C71 C70 C67 123.6(7)
C72 C71 C70 122.2(7)
C72 C71 H17 118.9
C70 C71 H17 118.9
C71 C72 C73 118.5(7)
C71 C72 B9 122.1(7)
C73 C72 B9 119.2(7)
C72 C73 C74 122.6(7)
C72 C73 H18 118.7
C74 C73 H18 118.7
C73 C74 C69 117.5(7)
C73 C74 C75 119.7(6)
C69 C74 C75 121.6(7)
C76 C75 C80 118.4(7)
C76 C75 C74 116.4(7)
C80 C75 C74 125.2(7)
C75 C76 C77 123.6(7)
C75 C76 H19 118.2
C77 C76 H19 118.2
C78 C77 C76 117.1(8)
C78 C77 B10 122.2(8)
C76 C77 B10 120.7(8)
C77 C78 C79 121.1(8)
C77 C78 H20 119.4
C79 C78 H20 119.4
C80 C79 C78 118.9(7)
C80 C79 C22 119.1(7)
C78 C79 C22 121.9(7)
C79 C80 C75 119.2(7)
C79 C80 C19 118.4(7)
C75 C80 C19 122.3(7)
O2 B1 O1 114.6(7)
O2 B1 C24 119.2(9)
O1 B1 C24 126.2(9)
B1 O1 C81 105.5(7)
O1 C81 C84 106.4(7)
O1 C81 C82 105.0(6)
C84 C81 C82 115.2(8)
O1 C81 C83 109.9(7)
C84 C81 C83 106.1(8)
C82 C81 C83 114.0(8)
C86 C82 O2 110.5(8)
C86 C82 C81 116.7(8)
O2 C82 C81 101.5(7)
C86 C82 C85 110.3(9)
O2 C82 C85 105.2(7)
C81 C82 C85 111.6(8)
B1 O2 C82 107.0(7)
C81 C83 H21 109.5
C81 C83 H22 109.5
H21 C83 H22 109.5
C81 C83 H23 109.5
H21 C83 H23 109.5
H22 C83 H23 109.5
C81 C84 H24 109.5
C81 C84 H25 109.5
H24 C84 H25 109.5
C81 C84 H26 109.5
H24 C84 H26 109.5
H25 C84 H26 109.5
C82 C85 H27 109.5
C82 C85 H28 109.5
H27 C85 H28 109.5
C82 C85 H29 109.5
H27 C85 H29 109.5
H28 C85 H29 109.5
C82 C86 H30 109.5
C82 C86 H31 109.5
H30 C86 H31 109.5
C82 C86 H32 109.5
H30 C86 H32 109.5
H31 C86 H32 109.5
O4 B2 O3 111.9(8)
O4 B2 C29 128.2(8)
O3 B2 C29 119.9(10)
B2 O3 C87 106.6(8)
O3 C87 C88 99.0(8)
O3 C87 C89 106.0(9)
C88 C87 C89 121.8(12)
O3 C87 C90 118.1(11)
C88 C87 C90 97.0(11)
C89 C87 C90 114.6(10)
C87 C88 C92 123.0(11)
C87 C88 O4 101.1(8)
C92 C88 O4 108.4(9)
C87 C88 C91 100.3(10)
C92 C88 C91 110.9(9)
O4 C88 C91 112.8(10)
B2 O4 C88 104.7(7)
C87 C89 H33 109.5
C87 C89 H34 109.5
H33 C89 H34 109.5
C87 C89 H35 109.5
H33 C89 H35 109.5
H34 C89 H35 109.5
C87 C90 H36 109.5
C87 C90 H37 109.5
H36 C90 H37 109.5
C87 C90 H38 109.5
H36 C90 H38 109.5
H37 C90 H38 109.5
C88 C91 H39 109.5
C88 C91 H40 109.5
H39 C91 H40 109.5
C88 C91 H41 109.5
H39 C91 H41 109.5
H40 C91 H41 109.5
C88 C92 H42 109.5
C88 C92 H43 109.5
H42 C92 H43 109.5
C88 C92 H44 109.5
H42 C92 H44 109.5
H43 C92 H44 109.5
O5 B3 O6 112.8(8)
O5 B3 C36 124.4(7)
O6 B3 C36 122.8(8)
B3 O5 C93 107.6(6)
O5 C93 C96 108.2(6)
O5 C93 C95 105.5(7)
C96 C93 C95 110.6(7)
O5 C93 C94 102.2(6)
C96 C93 C94 115.5(7)
C95 C93 C94 113.9(7)
O6 C94 C97 107.0(7)
O6 C94 C98 109.1(7)
C97 C94 C98 110.7(7)
O6 C94 C93 102.2(6)
C97 C94 C93 113.2(7)
C98 C94 C93 114.0(7)
B3 O6 C94 107.5(6)
C93 C95 H45 109.5
C93 C95 H46 109.5
H45 C95 H46 109.5
C93 C95 H47 109.5
H45 C95 H47 109.5
H46 C95 H47 109.5
C93 C96 H48 109.5
C93 C96 H49 109.5
H48 C96 H49 109.5
C93 C96 H50 109.5
H48 C96 H50 109.5
H49 C96 H50 109.5
C94 C97 H51 109.5
C94 C97 H52 109.5
H51 C97 H52 109.5
C94 C97 H53 109.5
H51 C97 H53 109.5
H52 C97 H53 109.5
C94 C98 H54 109.5
C94 C98 H55 109.5
H54 C98 H55 109.5
C94 C98 H56 109.5
H54 C98 H56 109.5
H55 C98 H56 109.5
O8 B4 O7 114.5(8)
O8 B4 C41 120.8(8)
O7 B4 C41 124.5(8)
B4 O7 C99 104.7(7)
O7 C99 C102 110.0(8)
O7 C99 C100 104.5(7)
C102 C99 C100 117.3(10)
O7 C99 C101 103.3(8)
C102 C99 C101 108.6(9)
C100 C99 C101 112.2(9)
O8 C100 C104 107.6(7)
O8 C100 C99 101.7(7)
C104 C100 C99 117.5(9)
O8 C100 C103 106.4(8)
C104 C100 C103 110.4(9)
C99 C100 C103 112.3(8)
B4 O8 C100 107.7(7)
C99 C101 H57 109.5
C99 C101 H58 109.5
H57 C101 H58 109.5
C99 C101 H59 109.5
H57 C101 H59 109.5
H58 C101 H59 109.5
C99 C102 H60 109.5
C99 C102 H61 109.5
H60 C102 H61 109.5
C99 C102 H62 109.5
H60 C102 H62 109.5
H61 C102 H62 109.5
C100 C103 H63 109.5
C100 C103 H64 109.5
H63 C103 H64 109.5
C100 C103 H65 109.5
H63 C103 H65 109.5
H64 C103 H65 109.5
C100 C104 H66 109.5
C100 C104 H67 109.5
H66 C104 H67 109.5
C100 C104 H68 109.5
H66 C104 H68 109.5
H67 C104 H68 109.5
O9 B5 O10 114.3(7)
O9 B5 C48 123.3(8)
O10 B5 C48 122.3(8)
B5 O9 C105 106.8(7)
O9 C105 C108 107.8(7)
O9 C105 C106 104.4(7)
C108 C105 C106 118.8(9)
O9 C105 C107 105.0(7)
C108 C105 C107 109.3(9)
C106 C105 C107 110.6(8)
O10 C106 C109 108.3(7)
O10 C106 C105 103.9(6)
C109 C106 C105 119.6(9)
O10 C106 C110 104.2(8)
C109 C106 C110 109.3(10)
C105 C106 C110 110.2(8)
B5 O10 C106 107.3(7)
C105 C107 H69 109.5
C105 C107 H70 109.5
H69 C107 H70 109.5
C105 C107 H71 109.5
H69 C107 H71 109.5
H70 C107 H71 109.5
C105 C108 H72 109.5
C105 C108 H73 109.5
H72 C108 H73 109.5
C105 C108 H74 109.5
H72 C108 H74 109.5
H73 C108 H74 109.5
C106 C109 H75 109.5
C106 C109 H76 109.5
H75 C109 H76 109.5
C106 C109 H77 109.5
H75 C109 H77 109.5
H76 C109 H77 109.5
C106 C110 H78 109.5
C106 C110 H79 109.5
H78 C110 H79 109.5
C106 C110 H80 109.5
H78 C110 H80 109.5
H79 C110 H80 109.5
O11 B6 O12 112.5(8)
O11 B6 C53 122.5(8)
O12 B6 C53 125.0(8)
B6 O11 C111 107.3(7)
O11 C111 C112 104.0(9)
O11 C111 C114 110.8(9)
C112 C111 C114 125.9(11)
O11 C111 C113 107.6(9)
C112 C111 C113 101.6(10)
C114 C111 C113 105.5(10)
C116 C112 C111 125.9(12)
C116 C112 O12 112.0(10)
C111 C112 O12 103.5(9)
C116 C112 C115 106.3(11)
C111 C112 C115 100.7(11)
O12 C112 C115 106.4(10)
B6 O12 C112 106.3(8)
C111 C113 H81 109.5
C111 C113 H82 109.5
H81 C113 H82 109.5
C111 C113 H83 109.5
H81 C113 H83 109.5
H82 C113 H83 109.5
C111 C114 H84 109.5
C111 C114 H85 109.5
H84 C114 H85 109.5
C111 C114 H86 109.5
H84 C114 H86 109.5
H85 C114 H86 109.5
C112 C115 H87 109.5
C112 C115 H88 109.5
H87 C115 H88 109.5
C112 C115 H89 109.5
H87 C115 H89 109.5
H88 C115 H89 109.5
C112 C116 H90 109.5
C112 C116 H91 109.5
H90 C116 H91 109.5
C112 C116 H92 109.5
H90 C116 H92 109.5
H91 C116 H92 109.5
O14 B7 O13 112.8(8)
O14 B7 C60 126.5(8)
O13 B7 C60 120.6(8)
B7 O13 C117 108.3(7)
O13 C117 C120 104.7(8)
O13 C117 C118 103.6(7)
C120 C117 C118 116.9(9)
O13 C117 C119 108.7(8)
C120 C117 C119 107.5(9)
C118 C117 C119 114.7(8)
C122 C118 O14 105.1(8)
C122 C118 C117 115.6(8)
O14 C118 C117 102.7(7)
C122 C118 C121 113.2(8)
O14 C118 C121 107.0(7)
C117 C118 C121 112.0(8)
B7 O14 C118 106.4(6)
C117 C119 H93 109.5
C117 C119 H94 109.5
H93 C119 H94 109.5
C117 C119 H95 109.5
H93 C119 H95 109.5
H94 C119 H95 109.5
C117 C120 H96 109.5
C117 C120 H97 109.5
H96 C120 H97 109.5
C117 C120 H98 109.5
H96 C120 H98 109.5
H97 C120 H98 109.5
C118 C121 H99 109.5
C118 C121 H100 109.5
H99 C121 H100 109.5
C118 C121 H101 109.5
H99 C121 H101 109.5
H100 C121 H101 109.5
C118 C122 H102 109.5
C118 C122 H103 109.5
H102 C122 H103 109.5
C118 C122 H104 109.5
H102 C122 H104 109.5
H103 C122 H104 109.5
O15 B8 O16 114.4(8)
O15 B8 C65 125.1(8)
O16 B8 C65 120.4(7)
B8 O15 C123 107.1(6)
O15 C123 C126 106.8(6)
O15 C123 C125 107.0(6)
C126 C123 C125 109.8(7)
O15 C123 C124 102.6(6)
C126 C123 C124 115.7(7)
C125 C123 C124 114.1(7)
O16 C124 C127 107.2(7)
O16 C124 C128 108.5(6)
C127 C124 C128 110.9(7)
O16 C124 C123 102.4(6)
C127 C124 C123 114.1(7)
C128 C124 C123 113.0(7)
B8 O16 C124 107.0(6)
C123 C125 H105 109.5
C123 C125 H106 109.5
H105 C125 H106 109.5
C123 C125 H107 109.5
H105 C125 H107 109.5
H106 C125 H107 109.5
C123 C126 H108 109.5
C123 C126 H109 109.5
H108 C126 H109 109.5
C123 C126 H110 109.5
H108 C126 H110 109.5
H109 C126 H110 109.5
C124 C127 H111 109.5
C124 C127 H112 109.5
H111 C127 H112 109.5
C124 C127 H113 109.5
H111 C127 H113 109.5
H112 C127 H113 109.5
C124 C128 H114 109.5
C124 C128 H115 109.5
H114 C128 H115 109.5
C124 C128 H116 109.5
H114 C128 H116 109.5
H115 C128 H116 109.5
O18 B9 O17 112.0(8)
O18 B9 C72 122.7(8)
O17 B9 C72 125.3(8)
B9 O17 C129 107.8(7)
O17 C129 C132 109.5(9)
O17 C129 C131 104.1(8)
C132 C129 C131 109.3(11)
O17 C129 C130 103.2(7)
C132 C129 C130 117.3(9)
C131 C129 C130 112.4(10)
O18 C130 C133 107.4(8)
O18 C130 C134 106.9(8)
C133 C130 C134 110.4(8)
O18 C130 C129 101.7(7)
C133 C130 C129 117.0(9)
C134 C130 C129 112.5(9)
B9 O18 C130 108.5(7)
C129 C131 H117 109.5
C129 C131 H118 109.5
H117 C131 H118 109.5
C129 C131 H119 109.5
H117 C131 H119 109.5
H118 C131 H119 109.5
C129 C132 H120 109.5
C129 C132 H121 109.5
H120 C132 H121 109.5
C129 C132 H122 109.5
H120 C132 H122 109.5
H121 C132 H122 109.5
C130 C133 H123 109.5
C130 C133 H124 109.5
H123 C133 H124 109.5
C130 C133 H125 109.5
H123 C133 H125 109.5
H124 C133 H125 109.5
C130 C134 H126 109.5
C130 C134 H127 109.5
H126 C134 H127 109.5
C130 C134 H128 109.5
H126 C134 H128 109.5
H127 C134 H128 109.5
O20 B10 O19 113.1(8)
O20 B10 C77 125.0(8)
O19 B10 C77 121.7(8)
B10 O19 C135 108.2(7)
O19 C135 C138 109.4(10)
O19 C135 C137 104.9(9)
C138 C135 C137 111.9(11)
O19 C135 C136 101.2(8)
C138 C135 C136 114.5(9)
C137 C135 C136 113.8(10)
O20 C136 C140 108.8(8)
O20 C136 C139 107.3(7)
C140 C136 C139 111.1(8)
O20 C136 C135 102.1(7)
C140 C136 C135 113.3(9)
C139 C136 C135 113.6(9)
B10 O20 C136 108.4(7)
C135 C137 H129 109.5
C135 C137 H130 109.5
H129 C137 H130 109.5
C135 C137 H131 109.5
H129 C137 H131 109.5
H130 C137 H131 109.5
C135 C138 H132 109.5
C135 C138 H133 109.5
H132 C138 H133 109.5
C135 C138 H134 109.5
H132 C138 H134 109.5
H133 C138 H134 109.5
C136 C139 H135 109.5
C136 C139 H136 109.5
H135 C139 H136 109.5
C136 C139 H137 109.5
H135 C139 H137 109.5
H136 C139 H137 109.5
C136 C140 H138 109.5
C136 C140 H139 109.5
H138 C140 H139 109.5
C136 C140 H140 109.5
H138 C140 H140 109.5
H139 C140 H140 109.5
C142 C141 H141 109.5
C142 C141 H142 109.5
H141 C141 H142 109.5
C142 C141 H143 109.5
H141 C141 H143 109.5
H142 C141 H143 109.5
O21 C142 C141 108.0(14)
O21 C142 H144 110.1
C141 C142 H144 110.1
O21 C142 H145 110.1
C141 C142 H145 110.1
H144 C142 H145 108.4
C143 O21 C142 108.6(14)
O21 C143 C144 121.9(15)
O21 C143 H146 106.8
C144 C143 H146 106.8
O21 C143 H147 106.8
C144 C143 H147 106.8
H146 C143 H147 106.7
C143 C144 H148 109.5
C143 C144 H149 109.5
H148 C144 H149 109.5
C143 C144 H150 109.5
H148 C144 H150 109.5
H149 C144 H150 109.5
C146 C145 H151 109.5
C146 C145 H152 109.5
H151 C145 H152 109.5
C146 C145 H153 109.5
H151 C145 H153 109.5
H152 C145 H153 109.5
O22 C146 C145 112.3(14)
O22 C146 H154 109.1
C145 C146 H154 109.1
O22 C146 H155 109.1
C145 C146 H155 109.1
H154 C146 H155 107.9
C146 O22 C147 109.6(13)
O22 C147 C148 111.5(14)
O22 C147 H156 109.3
C148 C147 H156 109.3
O22 C147 H157 109.3
C148 C147 H157 109.3
H156 C147 H157 108.0
C147 C148 H158 109.5
C147 C148 H159 109.5
H158 C148 H159 109.5
C147 C148 H160 109.5
H158 C148 H160 109.5
H159 C148 H160 109.5

loop_
_geom_bond_atom_site_label_1
_geom_bond_atom_site_label_2
_geom_bond_distance
C1 C6 1.367(10)
C1 C5 1.407(10)
C1 C2 1.427(10)
C2 C9 1.358(10)
C2 C3 1.429(10)
C3 C12 1.374(10)
C3 C4 1.406(10)
C4 C15 1.375(10)
C4 C5 1.408(10)
C5 C18 1.348(10)
C6 C20 1.445(11)
C6 C7 1.484(11)
C7 C8 1.418(10)
C7 C32 1.469(10)
C8 C33 1.462(10)
C8 C9 1.509(10)
C9 C10 1.457(10)
C10 C44 1.451(10)
C10 C11 1.466(10)
C11 C45 1.460(10)
C11 C12 1.495(10)
C12 C13 1.478(10)
C13 C56 1.446(10)
C13 C14 1.460(10)
C14 C15 1.426(10)
C14 C57 1.449(10)
C15 C16 1.459(10)
C16 C17 1.406(10)
C16 C68 1.459(10)
C17 C69 1.442(10)
C17 C18 1.493(10)
C18 C19 1.446(10)
C19 C20 1.435(11)
C19 C80 1.468(11)
C20 C21 1.451(10)
C21 C26 1.395(11)
C21 C22 1.411(11)
C22 C23 1.428(11)
C22 C79 1.473(11)
C23 C24 1.366(11)
C23 H1 0.9500
C24 C25 1.392(11)
C24 B1 1.567(12)
C25 C26 1.377(11)
C25 H2 0.9500
C26 C27 1.493(11)
C27 C28 1.368(11)
C27 C32 1.427(11)
C28 C29 1.380(12)
C28 H3 0.9500
C29 C30 1.409(11)
C29 B2 1.544(13)
C30 C31 1.402(10)
C30 H4 0.9500
C31 C32 1.421(11)
C31 C34 1.457(10)
C33 C34 1.408(10)
C33 C38 1.415(10)
C34 C35 1.417(11)
C35 C36 1.371(10)
C35 H5 0.9500
C36 C37 1.406(10)
C36 B3 1.558(13)
C37 C38 1.371(10)
C37 H6 0.9500
C38 C39 1.495(11)
C39 C40 1.375(10)
C39 C44 1.439(10)
C40 C41 1.398(10)
C40 H7 0.9500
C41 C42 1.381(10)
C41 B4 1.567(13)
C42 C43 1.411(10)
C42 H8 0.9500
C43 C44 1.406(10)
C43 C46 1.440(10)
C45 C46 1.388(10)
C45 C50 1.423(10)
C46 C47 1.409(10)
C47 C48 1.371(10)
C47 H9 0.9500
C48 C49 1.414(10)
C48 B5 1.549(12)
C49 C50 1.391(10)
C49 H10 0.9500
C50 C51 1.470(10)
C51 C52 1.388(10)
C51 C56 1.422(10)
C52 C53 1.386(11)
C52 H11 0.9500
C53 C54 1.388(11)
C53 B6 1.563(13)
C54 C55 1.394(11)
C54 H12 0.9500
C55 C56 1.425(10)
C55 C58 1.453(10)
C57 C58 1.426(10)
C57 C62 1.439(10)
C58 C59 1.388(11)
C59 C60 1.391(11)
C59 H13 0.9500
C60 C61 1.395(11)
C60 B7 1.539(13)
C61 C62 1.381(10)
C61 H14 0.9500
C62 C63 1.511(10)
C63 C64 1.361(10)
C63 C68 1.431(10)
C64 C65 1.409(10)
C64 H15 0.9500
C65 C66 1.385(10)
C65 B8 1.571(12)
C66 C67 1.400(10)
C66 H16 0.9500
C67 C68 1.409(10)
C67 C70 1.444(10)
C69 C70 1.410(10)
C69 C74 1.412(10)
C70 C71 1.416(10)
C71 C72 1.374(11)
C71 H17 0.9500
C72 C73 1.386(11)
C72 B9 1.551(13)
C73 C74 1.396(11)
C73 H18 0.9500
C74 C75 1.474(11)
C75 C76 1.385(11)
C75 C80 1.412(10)
C76 C77 1.402(11)
C76 H19 0.9500
C77 C78 1.392(11)
C77 B10 1.534(13)
C78 C79 1.425(11)
C78 H20 0.9500
C79 C80 1.411(10)
B1 O2 1.348(11)
B1 O1 1.370(12)
O1 C81 1.448(9)
C81 C84 1.490(12)
C81 C82 1.533(12)
C81 C83 1.548(13)
C82 C86 1.474(13)
C82 O2 1.477(10)
C82 C85 1.544(14)
C83 H21 0.9800
C83 H22 0.9800
C83 H23 0.9800
C84 H24 0.9800
C84 H25 0.9800
C84 H26 0.9800
C85 H27 0.9800
C85 H28 0.9800
C85 H29 0.9800
C86 H30 0.9800
C86 H31 0.9800
C86 H32 0.9800
B2 O4 1.348(13)
B2 O3 1.356(12)
O3 C87 1.484(14)
C87 C88 1.492(9)
C87 C89 1.517(9)
C87 C90 1.551(9)
C88 C92 1.496(8)
C88 O4 1.497(13)
C88 C91 1.574(9)
C89 H33 0.9800
C89 H34 0.9800
C89 H35 0.9800
C90 H36 0.9800
C90 H37 0.9800
C90 H38 0.9800
C91 H39 0.9800
C91 H40 0.9800
C91 H41 0.9800
C92 H42 0.9800
C92 H43 0.9800
C92 H44 0.9800
B3 O5 1.362(11)
B3 O6 1.384(10)
O5 C93 1.479(9)
C93 C96 1.512(11)
C93 C95 1.512(12)
C93 C94 1.564(11)
C94 O6 1.468(10)
C94 C97 1.511(12)
C94 C98 1.516(12)
C95 H45 0.9800
C95 H46 0.9800
C95 H47 0.9800
C96 H48 0.9800
C96 H49 0.9800
C96 H50 0.9800
C97 H51 0.9800
C97 H52 0.9800
C97 H53 0.9800
C98 H54 0.9800
C98 H55 0.9800
C98 H56 0.9800
B4 O8 1.351(11)
B4 O7 1.357(11)
O7 C99 1.478(11)
C99 C102 1.496(13)
C99 C100 1.519(14)
C99 C101 1.527(15)
C100 O8 1.468(10)
C100 C104 1.506(13)
C100 C103 1.529(14)
C101 H57 0.9800
C101 H58 0.9800
C101 H59 0.9800
C102 H60 0.9800
C102 H61 0.9800
C102 H62 0.9800
C103 H63 0.9800
C103 H64 0.9800
C103 H65 0.9800
C104 H66 0.9800
C104 H67 0.9800
C104 H68 0.9800
B5 O9 1.344(11)
B5 O10 1.363(10)
O9 C105 1.463(9)
C105 C108 1.481(13)
C105 C106 1.520(13)
C105 C107 1.569(14)
C106 O10 1.453(10)
C106 C109 1.457(13)
C106 C110 1.547(14)
C107 H69 0.9800
C107 H70 0.9800
C107 H71 0.9800
C108 H72 0.9800
C108 H73 0.9800
C108 H74 0.9800
C109 H75 0.9800
C109 H76 0.9800
C109 H77 0.9800
C110 H78 0.9800
C110 H79 0.9800
C110 H80 0.9800
B6 O11 1.341(11)
B6 O12 1.357(11)
O11 C111 1.456(12)
C111 C112 1.461(16)
C111 C114 1.488(15)
C111 C113 1.623(16)
C112 C116 1.445(15)
C112 O12 1.471(13)
C112 C115 1.647(18)
C113 H81 0.9800
C113 H82 0.9800
C113 H83 0.9800
C114 H84 0.9800
C114 H85 0.9800
C114 H86 0.9800
C115 H87 0.9800
C115 H88 0.9800
C115 H89 0.9800
C116 H90 0.9800
C116 H91 0.9800
C116 H92 0.9800
B7 O14 1.357(11)
B7 O13 1.368(11)
O13 C117 1.445(10)
C117 C120 1.499(14)
C117 C118 1.519(12)
C117 C119 1.540(13)
C118 C122 1.488(13)
C118 O14 1.493(10)
C118 C121 1.520(12)
C119 H93 0.9800
C119 H94 0.9800
C119 H95 0.9800
C120 H96 0.9800
C120 H97 0.9800
C120 H98 0.9800
C121 H99 0.9800
C121 H100 0.9800
C121 H101 0.9800
C122 H102 0.9800
C122 H103 0.9800
C122 H104 0.9800
B8 O15 1.352(10)
B8 O16 1.358(10)
O15 C123 1.468(9)
C123 C126 1.501(11)
C123 C125 1.541(11)
C123 C124 1.558(11)
C124 O16 1.461(9)
C124 C127 1.503(12)
C124 C128 1.535(11)
C125 H105 0.9800
C125 H106 0.9800
C125 H107 0.9800
C126 H108 0.9800
C126 H109 0.9800
C126 H110 0.9800
C127 H111 0.9800
C127 H112 0.9800
C127 H113 0.9800
C128 H114 0.9800
C128 H115 0.9800
C128 H116 0.9800
B9 O18 1.351(11)
B9 O17 1.367(11)
O17 C129 1.459(11)
C129 C132 1.499(15)
C129 C131 1.502(16)
C129 C130 1.532(13)
C130 O18 1.469(11)
C130 C133 1.510(14)
C130 C134 1.517(14)
C131 H117 0.9800
C131 H118 0.9800
C131 H119 0.9800
C132 H120 0.9800
C132 H121 0.9800
C132 H122 0.9800
C133 H123 0.9800
C133 H124 0.9800
C133 H125 0.9800
C134 H126 0.9800
C134 H127 0.9800
C134 H128 0.9800
B10 O20 1.347(11)
B10 O19 1.370(11)
O19 C135 1.466(12)
C135 C138 1.509(15)
C135 C137 1.531(16)
C135 C136 1.586(14)
C136 O20 1.462(11)
C136 C140 1.507(14)
C136 C139 1.524(13)
C137 H129 0.9800
C137 H130 0.9800
C137 H131 0.9800
C138 H132 0.9800
C138 H133 0.9800
C138 H134 0.9800
C139 H135 0.9800
C139 H136 0.9800
C139 H137 0.9800
C140 H138 0.9800
C140 H139 0.9800
C140 H140 0.9800
C141 C142 1.559(10)
C141 H141 0.9800
C141 H142 0.9800
C141 H143 0.9800
C142 O21 1.425(10)
C142 H144 0.9900
C142 H145 0.9900
O21 C143 1.402(10)
C143 C144 1.515(10)
C143 H146 0.9900
C143 H147 0.9900
C144 H148 0.9800
C144 H149 0.9800
C144 H150 0.9800
C145 C146 1.533(10)
C145 H151 0.9800
C145 H152 0.9800
C145 H153 0.9800
C146 O22 1.428(10)
C146 H154 0.9900
C146 H155 0.9900
O22 C147 1.428(10)
C147 C148 1.534(10)
C147 H156 0.9900
C147 H157 0.9900
C148 H158 0.9800
C148 H159 0.9800
C148 H160 0.9800

loop_
_geom_torsion_atom_site_label_1
_geom_torsion_atom_site_label_2
_geom_torsion_atom_site_label_3
_geom_torsion_atom_site_label_4
_geom_torsion
C6 C1 C2 C9 -8.3(12)
C5 C1 C2 C9 -168.9(7)
C6 C1 C2 C3 153.0(7)
C5 C1 C2 C3 -7.6(8)
C9 C2 C3 C12 10.1(12)
C1 C2 C3 C12 -151.0(7)
C9 C2 C3 C4 170.2(7)
C1 C2 C3 C4 9.2(8)
C12 C3 C4 C15 -7.2(12)
C2 C3 C4 C15 -167.1(7)
C12 C3 C4 C5 152.5(7)
C2 C3 C4 C5 -7.4(8)
C6 C1 C5 C18 1.1(12)
C2 C1 C5 C18 161.9(7)
C6 C1 C5 C4 -157.7(7)
C2 C1 C5 C4 3.1(8)
C15 C4 C5 C18 3.9(12)
C3 C4 C5 C18 -156.1(7)
C15 C4 C5 C1 162.7(7)
C3 C4 C5 C1 2.7(9)
C5 C1 C6 C20 5.4(11)
C2 C1 C6 C20 -152.3(7)
C5 C1 C6 C7 -177.7(7)
C2 C1 C6 C7 24.6(10)
C1 C6 C7 C8 -16.4(10)
C20 C6 C7 C8 159.6(8)
C1 C6 C7 C32 148.1(7)
C20 C6 C7 C32 -35.9(12)
C32 C7 C8 C33 -3.7(10)
C6 C7 C8 C33 160.2(7)
C32 C7 C8 C9 -171.0(7)
C6 C7 C8 C9 -7.1(11)
C1 C2 C9 C10 163.8(7)
C3 C2 C9 C10 5.9(11)
C1 C2 C9 C8 -16.7(10)
C3 C2 C9 C8 -174.5(7)
C7 C8 C9 C2 23.2(10)
C33 C8 C9 C2 -143.7(7)
C7 C8 C9 C10 -157.5(8)
C33 C8 C9 C10 35.7(12)
C2 C9 C10 C44 173.9(7)
C8 C9 C10 C44 -5.5(13)
C2 C9 C10 C11 -14.0(10)
C8 C9 C10 C11 166.6(8)
C44 C10 C11 C45 -10.0(10)
C9 C10 C11 C45 177.7(6)
C44 C10 C11 C12 -179.5(6)
C9 C10 C11 C12 8.2(11)
C4 C3 C12 C13 0.4(10)
C2 C3 C12 C13 157.2(7)
C4 C3 C12 C11 -172.2(7)
C2 C3 C12 C11 -15.4(10)
C45 C11 C12 C3 -162.9(6)
C10 C11 C12 C3 6.5(10)
C45 C11 C12 C13 26.9(12)
C10 C11 C12 C13 -163.6(8)
C3 C12 C13 C56 -159.2(7)
C11 C12 C13 C56 11.0(12)
C3 C12 C13 C14 7.4(10)
C11 C12 C13 C14 177.6(7)
C56 C13 C14 C15 157.8(7)
C12 C13 C14 C15 -9.4(10)
C56 C13 C14 C57 -7.8(10)
C12 C13 C14 C57 -174.9(6)
C3 C4 C15 C14 5.3(11)
C5 C4 C15 C14 -151.6(7)
C3 C4 C15 C16 177.6(7)
C5 C4 C15 C16 20.7(10)
C57 C14 C15 C4 168.6(6)
C13 C14 C15 C4 2.7(10)
C57 C14 C15 C16 -1.5(12)
C13 C14 C15 C16 -167.3(7)
C4 C15 C16 C17 -24.3(10)
C14 C15 C16 C17 146.0(8)
C4 C15 C16 C68 140.5(7)
C14 C15 C16 C68 -49.2(12)
C68 C16 C17 C69 3.0(11)
C15 C16 C17 C69 168.1(7)
C68 C16 C17 C18 -160.0(7)
C15 C16 C17 C18 5.1(11)
C1 C5 C18 C19 -5.6(11)
C4 C5 C18 C19 149.8(7)
C1 C5 C18 C17 -179.2(7)
C4 C5 C18 C17 -23.8(11)
C16 C17 C18 C5 18.8(10)
C69 C17 C18 C5 -144.6(7)
C16 C17 C18 C19 -153.2(8)
C69 C17 C18 C19 43.3(12)
C5 C18 C19 C20 3.6(11)
C17 C18 C19 C20 175.5(8)
C5 C18 C19 C80 -159.7(7)
C17 C18 C19 C80 12.1(12)
C18 C19 C20 C6 2.7(11)
C80 C19 C20 C6 165.9(7)
C18 C19 C20 C21 -165.6(7)
C80 C19 C20 C21 -2.5(10)
C1 C6 C20 C19 -7.1(10)
C7 C6 C20 C19 177.1(8)
C1 C6 C20 C21 161.1(7)
C7 C6 C20 C21 -14.7(13)
C19 C20 C21 C26 -160.5(7)
C6 C20 C21 C26 31.0(11)
C19 C20 C21 C22 21.9(10)
C6 C20 C21 C22 -146.6(7)
C26 C21 C22 C23 -8.5(11)
C20 C21 C22 C23 169.2(7)
C26 C21 C22 C79 163.3(7)
C20 C21 C22 C79 -19.1(10)
C21 C22 C23 C24 2.9(11)
C79 C22 C23 C24 -168.6(7)
C22 C23 C24 C25 4.0(11)
C22 C23 C24 B1 -175.5(7)
C23 C24 C25 C26 -5.4(12)
B1 C24 C25 C26 174.2(7)
C24 C25 C26 C21 -0.4(12)
C24 C25 C26 C27 173.0(7)
C22 C21 C26 C25 7.3(11)
C20 C21 C26 C25 -170.3(7)
C22 C21 C26 C27 -165.3(7)
C20 C21 C26 C27 17.1(12)
C25 C26 C27 C28 -46.6(10)
C21 C26 C27 C28 126.4(9)
C25 C26 C27 C32 124.6(8)
C21 C26 C27 C32 -62.4(11)
C32 C27 C28 C29 -0.5(13)
C26 C27 C28 C29 171.1(8)
C27 C28 C29 C30 -7.2(13)
C27 C28 C29 B2 169.4(8)
C28 C29 C30 C31 5.2(12)
B2 C29 C30 C31 -171.1(8)
C29 C30 C31 C32 4.2(12)
C29 C30 C31 C34 -174.2(7)
C30 C31 C32 C27 -11.7(11)
C34 C31 C32 C27 166.8(7)
C30 C31 C32 C7 162.2(7)
C34 C31 C32 C7 -19.4(11)
C28 C27 C32 C31 9.9(11)
C26 C27 C32 C31 -161.0(7)
C28 C27 C32 C7 -163.7(8)
C26 C27 C32 C7 25.4(11)
C8 C7 C32 C31 22.3(11)
C6 C7 C32 C31 -142.7(7)
C8 C7 C32 C27 -164.1(7)
C6 C7 C32 C27 30.8(10)
C7 C8 C33 C34 -17.5(10)
C9 C8 C33 C34 149.7(7)
C7 C8 C33 C38 168.7(7)
C9 C8 C33 C38 -24.2(10)
C38 C33 C34 C35 12.0(10)
C8 C33 C34 C35 -162.1(7)
C38 C33 C34 C31 -165.4(7)
C8 C33 C34 C31 20.4(10)
C30 C31 C34 C33 176.7(7)
C32 C31 C34 C33 -1.7(11)
C30 C31 C34 C35 -0.7(12)
C32 C31 C34 C35 -179.1(7)
C33 C34 C35 C36 -3.0(11)
C31 C34 C35 C36 174.5(7)
C34 C35 C36 C37 -5.2(11)
C34 C35 C36 B3 176.7(7)
C35 C36 C37 C38 4.2(11)
B3 C36 C37 C38 -177.7(7)
C36 C37 C38 C33 5.0(11)
C36 C37 C38 C39 -169.7(7)
C34 C33 C38 C37 -13.0(10)
C8 C33 C38 C37 161.1(7)
C34 C33 C38 C39 161.0(7)
C8 C33 C38 C39 -25.0(11)
C37 C38 C39 C40 42.8(9)
C33 C38 C39 C40 -131.4(8)
C37 C38 C39 C44 -125.2(8)
C33 C38 C39 C44 60.6(11)
C44 C39 C40 C41 8.8(12)
C38 C39 C40 C41 -159.8(7)
C39 C40 C41 C42 7.4(12)
C39 C40 C41 B4 -170.8(8)
C40 C41 C42 C43 -10.5(11)
B4 C41 C42 C43 167.9(8)
C41 C42 C43 C44 -2.6(12)
C41 C42 C43 C46 -176.1(7)
C42 C43 C44 C39 18.2(10)
C46 C43 C44 C39 -168.4(7)
C42 C43 C44 C10 -162.1(7)
C46 C43 C44 C10 11.4(10)
C40 C39 C44 C43 -21.1(10)
C38 C39 C44 C43 146.4(7)
C40 C39 C44 C10 159.2(7)
C38 C39 C44 C10 -33.3(11)
C9 C10 C44 C43 178.4(7)
C11 C10 C44 C43 6.2(10)
C9 C10 C44 C39 -1.9(11)
C11 C10 C44 C39 -174.1(7)
C10 C11 C45 C46 -3.9(10)
C12 C11 C45 C46 166.0(7)
C10 C11 C45 C50 175.2(7)
C12 C11 C45 C50 -15.0(10)
C50 C45 C46 C47 20.8(10)
C11 C45 C46 C47 -160.1(7)
C50 C45 C46 C43 -157.9(6)
C11 C45 C46 C43 21.2(10)
C44 C43 C46 C45 -25.3(10)
C42 C43 C46 C45 148.3(7)
C44 C43 C46 C47 156.1(7)
C42 C43 C46 C47 -30.4(10)
C45 C46 C47 C48 -6.4(11)
C43 C46 C47 C48 172.2(7)
C46 C47 C48 C49 -9.4(10)
C46 C47 C48 B5 171.5(7)
C47 C48 C49 C50 10.4(11)
B5 C48 C49 C50 -170.6(7)
C48 C49 C50 C45 4.3(11)
C48 C49 C50 C51 -157.2(7)
C46 C45 C50 C49 -19.5(10)
C11 C45 C50 C49 161.4(7)
C46 C45 C50 C51 140.7(7)
C11 C45 C50 C51 -38.4(11)
C49 C50 C51 C52 43.6(9)
C45 C50 C51 C52 -117.3(8)
C49 C50 C51 C56 -133.1(7)
C45 C50 C51 C56 66.0(10)
C56 C51 C52 C53 0.7(11)
C50 C51 C52 C53 -176.1(7)
C51 C52 C53 C54 6.9(11)
C51 C52 C53 B6 -178.0(7)
C52 C53 C54 C55 -3.9(12)
B6 C53 C54 C55 -178.8(8)
C53 C54 C55 C56 -6.6(12)
C53 C54 C55 C58 164.9(7)
C52 C51 C56 C55 -10.8(10)
C50 C51 C56 C55 165.7(7)
C52 C51 C56 C13 163.0(7)
C50 C51 C56 C13 -20.5(11)
C54 C55 C56 C51 13.6(10)
C58 C55 C56 C51 -158.1(7)
C54 C55 C56 C13 -160.3(7)
C58 C55 C56 C13 27.9(10)
C14 C13 C56 C51 169.1(7)
C12 C13 C56 C51 -23.5(11)
C14 C13 C56 C55 -17.4(10)
C12 C13 C56 C55 149.9(7)
C15 C14 C57 C58 -143.7(7)
C13 C14 C57 C58 22.3(10)
C15 C14 C57 C62 33.9(10)
C13 C14 C57 C62 -160.0(7)
C62 C57 C58 C59 -7.1(10)
C14 C57 C58 C59 170.7(7)
C62 C57 C58 C55 170.4(6)
C14 C57 C58 C55 -11.8(10)
C54 C55 C58 C59 -7.0(11)
C56 C55 C58 C59 164.8(7)
C54 C55 C58 C57 175.5(7)
C56 C55 C58 C57 -12.7(10)
C57 C58 C59 C60 5.1(11)
C55 C58 C59 C60 -172.4(7)
C58 C59 C60 C61 -0.3(11)
C58 C59 C60 B7 -176.6(7)
C59 C60 C61 C62 -2.3(11)
B7 C60 C61 C62 173.7(8)
C60 C61 C62 C57 0.0(11)
C60 C61 C62 C63 -177.7(7)
C58 C57 C62 C61 4.7(10)
C14 C57 C62 C61 -173.0(7)
C58 C57 C62 C63 -178.0(6)
C14 C57 C62 C63 4.3(11)
C61 C62 C63 C64 -43.9(9)
C57 C62 C63 C64 138.7(7)
C61 C62 C63 C68 121.4(7)
C57 C62 C63 C68 -56.0(10)
C68 C63 C64 C65 -1.1(11)
C62 C63 C64 C65 164.3(7)
C63 C64 C65 C66 -6.1(11)
C63 C64 C65 B8 177.9(7)
C64 C65 C66 C67 5.5(11)
B8 C65 C66 C67 -178.3(7)
C65 C66 C67 C68 2.3(11)
C65 C66 C67 C70 -169.3(7)
C66 C67 C68 C63 -9.5(11)
C70 C67 C68 C63 162.5(7)
C66 C67 C68 C16 162.8(7)
C70 C67 C68 C16 -25.2(10)
C64 C63 C68 C67 9.0(11)
C62 C63 C68 C67 -156.1(7)
C64 C63 C68 C16 -163.1(7)
C62 C63 C68 C16 31.7(10)
C17 C16 C68 C67 21.8(10)
C15 C16 C68 C67 -143.6(7)
C17 C16 C68 C63 -165.9(7)
C15 C16 C68 C63 28.7(11)
C16 C17 C69 C70 -24.3(11)
C18 C17 C69 C70 139.1(7)
C16 C17 C69 C74 159.5(7)
C18 C17 C69 C74 -37.1(10)
C74 C69 C70 C71 10.7(11)
C17 C69 C70 C71 -165.5(7)
C74 C69 C70 C67 -162.8(7)
C17 C69 C70 C67 21.0(11)
C66 C67 C70 C69 175.0(7)
C68 C67 C70 C69 3.4(11)
C66 C67 C70 C71 1.9(12)
C68 C67 C70 C71 -169.7(7)
C69 C70 C71 C72 -5.2(12)
C67 C70 C71 C72 168.1(8)
C70 C71 C72 C73 -3.1(13)
C70 C71 C72 B9 -178.3(8)
C71 C72 C73 C74 6.3(13)
B9 C72 C73 C74 -178.4(8)
C72 C73 C74 C69 -0.9(12)
C72 C73 C74 C75 -168.4(8)
C70 C69 C74 C73 -7.8(12)
C17 C69 C74 C73 168.2(7)
C70 C69 C74 C75 159.4(7)
C17 C69 C74 C75 -24.5(11)
C73 C74 C75 C76 48.8(10)
C69 C74 C75 C76 -118.2(8)
C73 C74 C75 C80 -128.3(8)
C69 C74 C75 C80 64.7(11)
C80 C75 C76 C77 -1.3(11)
C74 C75 C76 C77 -178.6(7)
C75 C76 C77 C78 7.8(12)
C75 C76 C77 B10 -169.4(7)
C76 C77 C78 C79 -2.6(11)
B10 C77 C78 C79 174.6(7)
C77 C78 C79 C80 -8.8(11)
C77 C78 C79 C22 168.0(7)
C21 C22 C79 C80 -3.5(10)
C23 C22 C79 C80 168.1(7)
C21 C22 C79 C78 179.7(7)
C23 C22 C79 C78 -8.7(11)
C78 C79 C80 C75 15.3(10)
C22 C79 C80 C75 -161.6(7)
C78 C79 C80 C19 -160.6(7)
C22 C79 C80 C19 22.5(10)
C76 C75 C80 C79 -10.4(10)
C74 C75 C80 C79 166.6(7)
C76 C75 C80 C19 165.4(7)
C74 C75 C80 C19 -17.6(11)
C20 C19 C80 C79 -19.5(10)
C18 C19 C80 C79 144.2(7)
C20 C19 C80 C75 164.7(7)
C18 C19 C80 C75 -31.7(10)
C23 C24 B1 O2 -167.7(8)
C25 C24 B1 O2 12.8(12)
C23 C24 B1 O1 15.1(14)
C25 C24 B1 O1 -164.5(8)
O2 B1 O1 C81 8.4(10)
C24 B1 O1 C81 -174.3(8)
B1 O1 C81 C84 101.6(8)
B1 O1 C81 C82 -20.9(9)
B1 O1 C81 C83 -143.9(8)
O1 C81 C82 C86 145.2(9)
C84 C81 C82 C86 28.6(12)
C83 C81 C82 C86 -94.5(11)
O1 C81 C82 O2 25.1(8)
C84 C81 C82 O2 -91.6(8)
C83 C81 C82 O2 145.4(7)
O1 C81 C82 C85 -86.6(9)
C84 C81 C82 C85 156.8(8)
C83 C81 C82 C85 33.7(10)
O1 B1 O2 C82 8.6(10)
C24 B1 O2 C82 -168.9(7)
C86 C82 O2 B1 -144.9(9)
C81 C82 O2 B1 -20.5(9)
C85 C82 O2 B1 96.0(8)
C28 C29 B2 O4 -167.4(10)
C30 C29 B2 O4 9.0(16)
C28 C29 B2 O3 9.3(14)
C30 C29 B2 O3 -174.4(9)
O4 B2 O3 C87 -12.8(13)
C29 B2 O3 C87 170.1(9)
B2 O3 C87 C88 33.0(12)
B2 O3 C87 C89 159.8(10)
B2 O3 C87 C90 -70.0(13)
O3 C87 C88 C92 -159.9(10)
C89 C87 C88 C92 84.9(15)
C90 C87 C88 C92 -39.9(14)
O3 C87 C88 O4 -39.1(10)
C89 C87 C88 O4 -154.4(10)
C90 C87 C88 O4 80.9(10)
O3 C87 C88 C91 76.8(10)
C89 C87 C88 C91 -38.4(14)
C90 C87 C88 C91 -163.2(9)
O3 B2 O4 C88 -13.6(12)
C29 B2 O4 C88 163.3(10)
C87 C88 O4 B2 33.8(11)
C92 C88 O4 B2 164.4(9)
C91 C88 O4 B2 -72.5(11)
C35 C36 B3 O5 7.4(13)
C37 C36 B3 O5 -170.7(8)
C35 C36 B3 O6 -171.7(7)
C37 C36 B3 O6 10.3(12)
O6 B3 O5 C93 -9.4(9)
C36 B3 O5 C93 171.4(8)
B3 O5 C93 C96 145.1(7)
B3 O5 C93 C95 -96.5(8)
B3 O5 C93 C94 22.8(8)
O5 C93 C94 O6 -27.2(7)
C96 C93 C94 O6 -144.3(7)
C95 C93 C94 O6 86.1(8)
O5 C93 C94 C97 87.6(8)
C96 C93 C94 C97 -29.6(10)
C95 C93 C94 C97 -159.2(7)
O5 C93 C94 C98 -144.7(7)
C96 C93 C94 C98 98.1(9)
C95 C93 C94 C98 -31.5(10)
O5 B3 O6 C94 -9.5(9)
C36 B3 O6 C94 169.7(7)
C97 C94 O6 B3 -96.4(8)
C98 C94 O6 B3 143.8(7)
C93 C94 O6 B3 22.8(8)
C42 C41 B4 O8 6.2(13)
C40 C41 B4 O8 -175.6(8)
C42 C41 B4 O7 -168.6(9)
C40 C41 B4 O7 9.7(15)
O8 B4 O7 C99 -11.6(11)
C41 B4 O7 C99 163.4(9)
B4 O7 C99 C102 149.8(9)
B4 O7 C99 C100 23.1(10)
B4 O7 C99 C101 -94.4(9)
O7 C99 C100 O8 -25.6(10)
C102 C99 C100 O8 -147.6(9)
C101 C99 C100 O8 85.6(9)
O7 C99 C100 C104 -142.7(9)
C102 C99 C100 C104 95.3(12)
C101 C99 C100 C104 -31.5(12)
O7 C99 C100 C103 87.8(9)
C102 C99 C100 C103 -34.3(12)
C101 C99 C100 C103 -161.0(8)
O7 B4 O8 C100 -5.5(11)
C41 B4 O8 C100 179.2(8)
C104 C100 O8 B4 143.4(9)
C99 C100 O8 B4 19.4(10)
C103 C100 O8 B4 -98.3(9)
C47 C48 B5 O9 1.9(13)
C49 C48 B5 O9 -177.1(8)
C47 C48 B5 O10 -175.5(7)
C49 C48 B5 O10 5.5(12)
O10 B5 O9 C105 -7.4(10)
C48 B5 O9 C105 175.0(8)
B5 O9 C105 C108 142.8(9)
B5 O9 C105 C106 15.7(9)
B5 O9 C105 C107 -100.7(9)
O9 C105 C106 O10 -17.9(9)
C108 C105 C106 O10 -137.9(8)
C107 C105 C106 O10 94.5(8)
O9 C105 C106 C109 -138.8(9)
C108 C105 C106 C109 101.2(11)
C107 C105 C106 C109 -26.3(12)
O9 C105 C106 C110 93.2(9)
C108 C105 C106 C110 -26.8(12)
C107 C105 C106 C110 -154.3(8)
O9 B5 O10 C106 -4.7(10)
C48 B5 O10 C106 172.9(8)
C109 C106 O10 B5 142.2(9)
C105 C106 O10 B5 14.0(9)
C110 C106 O10 B5 -101.4(9)
C52 C53 B6 O11 -6.3(13)
C54 C53 B6 O11 168.4(8)
C52 C53 B6 O12 174.0(9)
C54 C53 B6 O12 -11.3(14)
O12 B6 O11 C111 -7.1(11)
C53 B6 O11 C111 173.2(9)
B6 O11 C111 C112 20.4(12)
B6 O11 C111 C114 158.3(10)
B6 O11 C111 C113 -86.8(10)
O11 C111 C112 C116 -155.6(12)
C114 C111 C112 C116 75.1(19)
C113 C111 C112 C116 -44.0(16)
O11 C111 C112 O12 -25.0(12)
C114 C111 C112 O12 -154.2(11)
C113 C111 C112 O12 86.7(10)
O11 C111 C112 C115 85.0(10)
C114 C111 C112 C115 -44.3(15)
C113 C111 C112 C115 -163.4(9)
O11 B6 O12 C112 -9.3(12)
C53 B6 O12 C112 170.4(9)
C116 C112 O12 B6 160.0(11)
C111 C112 O12 B6 21.5(12)
C115 C112 O12 B6 -84.2(11)
C59 C60 B7 O14 -153.4(8)
C61 C60 B7 O14 30.6(14)
C59 C60 B7 O13 23.1(12)
C61 C60 B7 O13 -152.9(8)
O14 B7 O13 C117 5.0(10)
C60 B7 O13 C117 -171.9(8)
B7 O13 C117 C120 104.4(9)
B7 O13 C117 C118 -18.6(9)
B7 O13 C117 C119 -141.0(8)
O13 C117 C118 C122 -89.8(9)
C120 C117 C118 C122 155.7(9)
C119 C117 C118 C122 28.6(12)
O13 C117 C118 O14 24.1(9)
C120 C117 C118 O14 -90.4(9)
C119 C117 C118 O14 142.4(8)
O13 C117 C118 C121 138.5(8)
C120 C117 C118 C121 24.0(12)
C119 C117 C118 C121 -103.1(10)
O13 B7 O14 C118 11.3(10)
C60 B7 O14 C118 -172.0(8)
C122 C118 O14 B7 99.5(8)
C117 C118 O14 B7 -21.8(9)
C121 C118 O14 B7 -139.9(8)
C66 C65 B8 O15 -166.1(8)
C64 C65 B8 O15 9.9(13)
C66 C65 B8 O16 17.9(11)
C64 C65 B8 O16 -166.1(7)
O16 B8 O15 C123 -6.4(9)
C65 B8 O15 C123 177.4(7)
B8 O15 C123 C126 -102.8(7)
B8 O15 C123 C125 139.8(7)
B8 O15 C123 C124 19.3(8)
O15 C123 C124 O16 -24.7(7)
C126 C123 C124 O16 91.2(8)
C125 C123 C124 O16 -140.1(7)
O15 C123 C124 C127 90.9(8)
C126 C123 C124 C127 -153.3(7)
C125 C123 C124 C127 -24.5(10)
O15 C123 C124 C128 -141.2(7)
C126 C123 C124 C128 -25.4(10)
C125 C123 C124 C128 103.4(8)
O15 B8 O16 C124 -10.8(9)
C65 B8 O16 C124 165.6(7)
C127 C124 O16 B8 -98.6(8)
C128 C124 O16 B8 141.5(7)
C123 C124 O16 B8 21.8(8)
C71 C72 B9 O18 177.8(9)
C73 C72 B9 O18 2.7(14)
C71 C72 B9 O17 -2.4(15)
C73 C72 B9 O17 -177.5(9)
O18 B9 O17 C129 -6.8(12)
C72 B9 O17 C129 173.3(10)
B9 O17 C129 C132 146.1(10)
B9 O17 C129 C131 -97.1(10)
B9 O17 C129 C130 20.5(11)
O17 C129 C130 O18 -25.4(10)
C132 C129 C130 O18 -145.8(10)
C131 C129 C130 O18 86.2(10)
O17 C129 C130 C133 -142.0(9)
C132 C129 C130 C133 97.5(13)
C131 C129 C130 C133 -30.4(12)
O17 C129 C130 C134 88.6(9)
C132 C129 C130 C134 -31.8(13)
C131 C129 C130 C134 -159.8(9)
O17 B9 O18 C130 -10.8(12)
C72 B9 O18 C130 169.0(9)
C133 C130 O18 B9 146.0(9)
C134 C130 O18 B9 -95.5(9)
C129 C130 O18 B9 22.6(11)
C78 C77 B10 O20 -7.8(13)
C76 C77 B10 O20 169.3(8)
C78 C77 B10 O19 177.0(8)
C76 C77 B10 O19 -5.9(12)
O20 B10 O19 C135 -9.3(11)
C77 B10 O19 C135 166.4(8)
B10 O19 C135 C138 142.8(9)
B10 O19 C135 C137 -97.0(10)
B10 O19 C135 C136 21.6(10)
O19 C135 C136 O20 -25.6(10)
C138 C135 C136 O20 -143.2(10)
C137 C135 C136 O20 86.4(10)
O19 C135 C136 C140 -142.4(9)
C138 C135 C136 C140 100.0(12)
C137 C135 C136 C140 -30.4(13)
O19 C135 C136 C139 89.6(10)
C138 C135 C136 C139 -28.0(13)
C137 C135 C136 C139 -158.4(10)
O19 B10 O20 C136 -9.1(10)
C77 B10 O20 C136 175.4(8)
C140 C136 O20 B10 141.7(8)
C139 C136 O20 B10 -98.0(9)
C135 C136 O20 B10 21.7(10)
C141 C142 O21 C143 167(3)
C142 O21 C143 C144 31(5)
C145 C146 O22 C147 -178(3)
C146 O22 C147 C148 179(4)
